data_7712716
loop_
_publ_author_name
'Emerson-King, Jack'
'Chaplin, Adrian B.'

_publ_section_title
;
 Template synthesis of an intermediate in silver salt metathesis using a
 calix[4]arene-based diphosphine ligand
;
_journal_name_full 'Dalton Transactions'
_journal_paper_doi 10.1039/D3DT00567D
_journal_year 2023
_chemical_formula_moiety 'C78 H78.85 Ag0.58 Cl0.58 O4.42 P2 Rh, Al C16 F36 O4, 1.5(C6 H14)'
_chemical_formula_sum 'C103 H99.85 Ag0.58 Al Cl0.58 F36 O8.42 P2 Rh'
_chemical_formula_weight 2431.34
_chemical_melting_point ?
_space_group_crystal_system triclinic
_space_group_IT_number 2
_space_group_name_Hall '-P 1'
_space_group_name_H-M_alt 'P -1'
_atom_sites_solution_hydrogens mixed
_atom_sites_solution_primary dual
_atom_sites_solution_secondary difmap
_audit_creation_date 2023-03-16
_audit_creation_method
;
Olex2 1.3-ac4
(compiled 2020.11.27 svn.r5f609507 for Rigaku Oxford Diffraction, GUI svn.r6214)
;
_audit_update_record
;
2023-03-16 deposited with the CCDC.	2023-04-03 downloaded from the CCDC.
;
_cell_angle_alpha 69.264(3)
_cell_angle_beta 81.839(2)
_cell_angle_gamma 69.584(2)
_cell_formula_units_Z 2
_cell_length_a 15.5392(3)
_cell_length_b 18.9580(6)
_cell_length_c 20.2764(6)
_cell_measurement_reflns_used 32606
_cell_measurement_temperature 150(2)
_cell_measurement_theta_max 32.4630
_cell_measurement_theta_min 3.5260
_cell_volume 5234.3(3)
_computing_cell_refinement 'CrysAlisPro 1.171.41.116a (Rigaku OD, 2021)'
_computing_data_collection 'CrysAlisPro 1.171.41.116a (Rigaku OD, 2021)'
_computing_data_reduction 'CrysAlisPro 1.171.41.116a (Rigaku OD, 2021)'
_computing_molecular_graphics 'Olex2 1.3-ac4 (Dolomanov et al., 2009)'
_computing_publication_material 'Olex2 1.3-ac4 (Dolomanov et al., 2009)'
_computing_structure_refinement 'SHELXL 2018/3 (Sheldrick, 2015)'
_computing_structure_solution 'SHELXT  (Sheldrick, 2015)'
_diffrn_ambient_environment N~2~
_diffrn_ambient_temperature 150(2)
_diffrn_detector 'CCD plate'
_diffrn_detector_area_resol_mean 5.3046
_diffrn_detector_type AtlasS2
_diffrn_measured_fraction_theta_full 0.999
_diffrn_measured_fraction_theta_max 0.999
_diffrn_measurement_details
;
List of Runs (angles in degrees, time in seconds):

  # Type    Start    End  Width  t~exp~   \w     \q     \k     \f   Frames
#--------------------------------------------------------------------------
  1  \w   -114.00 -57.00   1.00   70.00    --  -24.21-178.00-120.00   57
  2  \w     34.00 114.00   1.00   70.00    --   25.30-178.00 -60.00   80
  3  \w     -8.00 104.00   1.00   70.00    --   25.30  77.00 120.00  112
  4  \w     -1.00 101.00   1.00   70.00    --   25.30  37.00 120.00  102
  5  \w     -8.00 104.00   1.00   70.00    --   25.30  77.00 -90.00  112
  6  \w    -20.00  67.00   1.00   70.00    --   25.30 -99.00-180.00   87
  7  \w    -21.00 107.00   1.00   70.00    --   25.30  19.00-180.00  128
  8  \w    -56.00  72.00   1.00   70.00    --   25.30 -19.00 -60.00  128
  9  \w     -8.00 104.00   1.00   70.00    --   25.30  77.00 -30.00  112
 10  \w   -113.00 -55.00   1.00   70.00    --  -24.21 178.00 150.00   58
 11  \w   -114.00 -57.00   1.00   70.00    --  -24.21-178.00 -30.00   57
;
_diffrn_measurement_device 'four-circle diffractometer'
_diffrn_measurement_device_type 'Rigaku Oxford Diffraction: SuperNova, Dual, Cu at zero, AtlasS2'
_diffrn_measurement_method '\w scans'
_diffrn_orient_matrix_type 'CrysAlisPro convention (1999,Acta A55,543-557)'
_diffrn_orient_matrix_UB_11 0.0036696000
_diffrn_orient_matrix_UB_12 0.0308162000
_diffrn_orient_matrix_UB_13 -0.0316124000
_diffrn_orient_matrix_UB_21 -0.0180447000
_diffrn_orient_matrix_UB_22 0.0283161000
_diffrn_orient_matrix_UB_23 0.0179249000
_diffrn_orient_matrix_UB_31 0.0451021000
_diffrn_orient_matrix_UB_32 -0.0059019000
_diffrn_orient_matrix_UB_33 0.0088928000
_diffrn_radiation_monochromator mirror
_diffrn_radiation_probe x-ray
_diffrn_radiation_type 'Mo K\a'
_diffrn_radiation_wavelength 0.71073
_diffrn_reflns_av_R_equivalents 0.0891
_diffrn_reflns_av_unetI/netI 0.0972
_diffrn_reflns_Laue_measured_fraction_full 0.999
_diffrn_reflns_Laue_measured_fraction_max 0.999
_diffrn_reflns_limit_h_max 21
_diffrn_reflns_limit_h_min -21
_diffrn_reflns_limit_k_max 26
_diffrn_reflns_limit_k_min -26
_diffrn_reflns_limit_l_max 28
_diffrn_reflns_limit_l_min -28
_diffrn_reflns_number 137413
_diffrn_reflns_point_group_measured_fraction_full 0.999
_diffrn_reflns_point_group_measured_fraction_max 0.999
_diffrn_reflns_theta_full 29.574
_diffrn_reflns_theta_max 29.574
_diffrn_reflns_theta_min 3.224
_diffrn_source 'micro-focus sealed X-ray tube'
_diffrn_source_type 'SuperNova (Mo) X-ray Source'
_exptl_absorpt_coefficient_mu 0.442
_exptl_absorpt_correction_T_max 1.00000
_exptl_absorpt_correction_T_min 0.81208
_exptl_absorpt_correction_type multi-scan
_exptl_absorpt_process_details
;
CrysAlisPro 1.171.41.116a (Rigaku Oxford Diffraction, 2021)
Empirical absorption correction using spherical harmonics,
implemented in SCALE3 ABSPACK scaling algorithm.
;
_exptl_crystal_colour 'pale yellow'
_exptl_crystal_density_diffrn 1.543
_exptl_crystal_density_meas ?
_exptl_crystal_description block
_exptl_crystal_F_000 2469
_exptl_crystal_recrystallization_method 'Crystals grown from 1,2-F2C6H4/hexane at 293 K'
_exptl_crystal_size_max 0.2
_exptl_crystal_size_mid 0.1
_exptl_crystal_size_min 0.05
_refine_diff_density_max 1.802
_refine_diff_density_min -0.899
_refine_diff_density_rms 0.108
_refine_ls_extinction_method none
_refine_ls_goodness_of_fit_ref 1.021
_refine_ls_hydrogen_treatment constr
_refine_ls_matrix_type full
_refine_ls_number_parameters 1855
_refine_ls_number_reflns 29309
_refine_ls_number_restraints 2903
_refine_ls_restrained_S_all 1.076
_refine_ls_R_factor_all 0.1158
_refine_ls_R_factor_gt 0.0771
_refine_ls_shift/su_max 0.002
_refine_ls_shift/su_mean 0.000
_refine_ls_structure_factor_coef Fsqd
_refine_ls_weighting_details 'w=1/[\s^2^(Fo^2^)+(0.0949P)^2^+7.1148P] where P=(Fo^2^+2Fc^2^)/3'
_refine_ls_weighting_scheme calc
_refine_ls_wR_factor_gt 0.1933
_refine_ls_wR_factor_ref 0.2199
_reflns_Friedel_coverage 0.000
_reflns_number_gt 19087
_reflns_number_total 29309
_reflns_threshold_expression 'I > 2\s(I)'
_cod_data_source_file d3dt00567d2.cif
_cod_data_source_block 0237abc16s
_cod_depositor_comments
;
The following automatic conversions were performed:

data item '_chemical_melting_point' value 'not measured' was changed
to '?' -- the value is undefined or not given.

data item '_exptl_crystal_density_meas' value 'not measured' was
changed to '?' -- the value is perceived as not measured.

Automatic conversion script
Id: cif_fix_values 7556 2019-12-06 15:28:31Z antanas 
;
_cod_original_cell_volume 5234.2(3)
_cod_database_code 7712716
_shelx_shelxl_version_number 2018/3
_shelx_space_group_comment
;
The symmetry employed for this shelxl refinement is uniquely defined
by the following loop, which should always be used as a source of
symmetry information in preference to the above space-group names.
They are only intended as comments.
;
_olex2_refinement_description
;
1. Fixed Uiso
 At 1.2 times of:
  All C(H) groups, All C(H,H) groups
 At 1.5 times of:
  All C(H,H,H) groups, All O(H,H) groups
2. Restrained distances
 Rh1-O1
 2.205 with sigma of 0.001
 C101-C102 \\sim C102-C103 \\sim C103-C104 \\sim C104-C105 \\sim C105-C106
\\sim C201-C202 \\sim C202-
 C203 \\sim C203-C204 \\sim C204-C205 \\sim C205-C206 \\sim C107-C108 \\sim
C108-C109 \\sim C109-
 C109_$1 \\sim C207-C208 \\sim C208-C209 \\sim C209-C209_$1
 with sigma of 0.01
 C107-C109 \\sim C108-C109_$1 \\sim C207-C209 \\sim C208-C209_$1 \\sim
C101-C103 \\sim C102-C104 ~
 C103-C105 \\sim C104-C106 \\sim C201-C203 \\sim C202-C204 \\sim C203-C205
\\sim C204-C206
 with sigma of 0.01
 C78-C77 \\sim C78A-C77A \\sim C79-C78 \\sim C79A-C78A \\sim C99-C98 \\sim
C99A-C98A \\sim C98-C97 ~
 C98A-C97A
 with sigma of 0.01
 O96-C97A \\sim O96-C97 \\sim O76-C77A \\sim O76-C77
 with sigma of 0.01
 C418-F28 \\sim C418-F29 \\sim C418-F30 \\sim C518-F28A \\sim C518-F29A \\sim
C518-F30A
 with sigma of 0.01
 F28-F29 \\sim F29-F30 \\sim F30-F28 \\sim F28A-F29A \\sim F29A-F30A \\sim
F30A-F28A
 with sigma of 0.01
 C417-F28 \\sim C417-F29 \\sim C417-F30 \\sim C417-F28A \\sim C417-F29A \\sim
C417-F30A
 with sigma of 0.01
 C419-F31 \\sim C419-F32 \\sim C419-F33 \\sim C519-F31A \\sim C519-F32A \\sim
C519-F33A
 with sigma of 0.01
 F31-F32 \\sim F32-F33 \\sim F33-F31 \\sim F31A-F32A \\sim F32A-F33A \\sim
F33A-F31A
 with sigma of 0.01
 C417-F31 \\sim C417-F32 \\sim C417-F33 \\sim C417-F31A \\sim C417-F32A \\sim
C417-F33A
 with sigma of 0.01
 C420-F34 \\sim C420-F35 \\sim C420-F36 \\sim C520-F34A \\sim C520-F35A \\sim
C520-F36A
 with sigma of 0.01
 F34-F35 \\sim F35-F36 \\sim F36-F34 \\sim F34A-F35A \\sim F35A-F36A \\sim
F36A-F34A
 with sigma of 0.01
 C417-F34 \\sim C417-F35 \\sim C417-F36 \\sim C417-F34A \\sim C417-F35A \\sim
C417-F36A
 with sigma of 0.01
 C417-C418 \\sim C417-C518 \\sim C417-C419 \\sim C417-C519 \\sim C417-C420
\\sim C417-C520
 with sigma of 0.01
 C418-C419 \\sim C419-C420 \\sim C420-C418 \\sim C518-C519 \\sim C519-C520
\\sim C520-C518
 with sigma of 0.01
 O416-C418 \\sim O416-C419 \\sim O416-C420 \\sim O416-C518 \\sim O416-C519
\\sim O416-C520
 with sigma of 0.01
 C413-F19 \\sim C413-F20 \\sim C413-F21 \\sim C513-F19A \\sim C513-F20A \\sim
C513-F21A
 with sigma of 0.01
 F19-F20 \\sim F20-F21 \\sim F21-F19 \\sim F19A-F20A \\sim F20A-F21A \\sim
F21A-F19A
 with sigma of 0.01
 C412-F19 \\sim C412-F20 \\sim C412-F21 \\sim C412-F19A \\sim C412-F20A \\sim
C412-F21A
 with sigma of 0.01
 C414-F22 \\sim C414-F23 \\sim C414-F24 \\sim C514-F22A \\sim C514-F23A \\sim
C514-F24A
 with sigma of 0.01
 F22-F23 \\sim F23-F24 \\sim F24-F22 \\sim F22A-F23A \\sim F23A-F24A \\sim
F24A-F22A
 with sigma of 0.01
 C412-F22 \\sim C412-F23 \\sim C412-F24 \\sim C412-F22A \\sim C412-F23A \\sim
C412-F24A
 with sigma of 0.01
 C415-F25 \\sim C415-F26 \\sim C415-F27 \\sim C515-F25A \\sim C515-F26A \\sim
C515-F27A
 with sigma of 0.01
 F25-F26 \\sim F26-F27 \\sim F27-F25 \\sim F25A-F26A \\sim F26A-F27A \\sim
F27A-F25A
 with sigma of 0.01
 C412-F25 \\sim C412-F26 \\sim C412-F27 \\sim C412-F25A \\sim C412-F26A \\sim
C412-F27A
 with sigma of 0.01
 C412-C413 \\sim C412-C513 \\sim C412-C414 \\sim C412-C514 \\sim C412-C415
\\sim C412-C515
 with sigma of 0.01
 C413-C414 \\sim C414-C415 \\sim C415-C413 \\sim C513-C514 \\sim C514-C515
\\sim C515-C513
 with sigma of 0.01
 O411-C413 \\sim O411-C414 \\sim O411-C415 \\sim O411-C513 \\sim O411-C514
\\sim O411-C515
 with sigma of 0.01
 C408-F10 \\sim C408-F11 \\sim C408-F12 \\sim C508-F10A \\sim C508-F11A \\sim
C508-F12A
 with sigma of 0.01
 F10-F11 \\sim F11-F12 \\sim F12-F10 \\sim F10A-F11A \\sim F11A-F12A \\sim
F12A-F10A
 with sigma of 0.01
 C407-F10 \\sim C407-F11 \\sim C407-F12 \\sim C407-F10A \\sim C407-F11A \\sim
C407-F12A
 with sigma of 0.01
 C409-F13 \\sim C409-F14 \\sim C409-F15 \\sim C509-F13A \\sim C509-F14A \\sim
C509-F15A
 with sigma of 0.01
 F13-F14 \\sim F14-F15 \\sim F15-F13 \\sim F13A-F14A \\sim F14A-F15A \\sim
F15A-F13A
 with sigma of 0.01
 C407-F13 \\sim C407-F14 \\sim C407-F15 \\sim C407-F13A \\sim C407-F14A \\sim
C407-F15A
 with sigma of 0.01
 C410-F16 \\sim C410-F17 \\sim C410-F18 \\sim C510-F16A \\sim C510-F17A \\sim
C510-F18A
 with sigma of 0.01
 F16-F17 \\sim F17-F18 \\sim F18-F16 \\sim F16A-F17A \\sim F17A-F18A \\sim
F18A-F16A
 with sigma of 0.01
 C407-F16 \\sim C407-F17 \\sim C407-F18 \\sim C407-F16A \\sim C407-F17A \\sim
C407-F18A
 with sigma of 0.01
 C407-C408 \\sim C407-C508 \\sim C407-C409 \\sim C407-C509 \\sim C407-C410
\\sim C407-C510
 with sigma of 0.01
 C408-C409 \\sim C409-C410 \\sim C410-C408 \\sim C508-C509 \\sim C509-C510
\\sim C510-C508
 with sigma of 0.01
 O406-C408 \\sim O406-C409 \\sim O406-C410 \\sim O406-C508 \\sim O406-C509
\\sim O406-C510
 with sigma of 0.01
3. Restrained planarity
 C101, C102, C103, C104, C105, C106
 with sigma of 0.01
 C201, C202, C203, C204, C205, C206
 with sigma of 0.01
 C107, C107_$1, C108_$1, C108, C109, C109_$1
 with sigma of 0.01
 C207, C207_$1, C208_$1, C208, C209, C209_$1
 with sigma of 0.01
4. Uiso/Uaniso restraints and constraints
C101 \\sim C102 \\sim C103 \\sim C104 \\sim C105 \\sim C106 \\sim C201 \\sim
C202 \\sim C203 \\sim C204 \\sim C205 \\sim C206 \\sim C107 \\sim C108 \\sim
C109 \\sim C207 \\sim C208 \\sim C209 \\sim C77 \\sim C79 \\sim C78 \\sim C77A
\\sim C78A \\sim C79A \\sim C97 \\sim C98 \\sim C99 \\sim C97A \\sim C98A \\sim
C99A \\sim F1 \\sim F2 \\sim F3 \\sim F4 \\sim F5 \\sim F6 \\sim F7 \\sim F8
\\sim F9 \\sim F10 \\sim F11 \\sim F12 \\sim F13 \\sim F14 \\sim F15 \\sim F16
\\sim F17 \\sim F18 \\sim F19 \\sim F20 \\sim F21 \\sim F22 \\sim F23 \\sim F24
\\sim F25 \\sim F26 \\sim F27 \\sim F28 \\sim F29 \\sim F30 \\sim F31 \\sim F32
\\sim F33 \\sim F34 \\sim F35 \\sim F36 \\sim F10A \\sim F11A \\sim F12A \\sim
F13A \\sim F14A \\sim F15A \\sim F16A \\sim F17A \\sim F18A \\sim F19A \\sim
F20A \\sim F21A \\sim F22A \\sim F23A \\sim F24A \\sim F25A \\sim F26A \\sim
F27A \\sim F28A \\sim F29A \\sim F30A \\sim F31A \\sim F32A \\sim F33A \\sim
F34A \\sim F35A \\sim F36A \\sim C417 \\sim C418 \\sim C419 \\sim C420 \\sim
C518 \\sim C519 \\sim C520 \\sim C412 \\sim C413 \\sim C414 \\sim C415 \\sim
C513 \\sim C514 \\sim C515 \\sim C407 \\sim C408 \\sim C409 \\sim C410 \\sim
C508 \\sim C509 \\sim C510 \\sim Cl1 \\sim O1: within 2A with sigma of 0.01 and
sigma for terminal atoms of 0.02 within 2A
Uanis(C101) \\sim Ueq, Uanis(C102) \\sim Ueq, Uanis(C103) \\sim Ueq,
Uanis(C104) \\sim Ueq, Uanis(C105) \\sim Ueq, Uanis(C106) \\sim Ueq,
Uanis(C201) \\sim Ueq, Uanis(C202) \\sim Ueq, Uanis(C203) \\sim Ueq,
Uanis(C204) \\sim Ueq, Uanis(C205) \\sim Ueq, Uanis(C206) \\sim Ueq,
Uanis(C107) \\sim Ueq, Uanis(C108) \\sim Ueq, Uanis(C109) \\sim Ueq,
Uanis(C207) \\sim Ueq, Uanis(C208) \\sim Ueq, Uanis(C209) \\sim Ueq, Uanis(C77)
\\sim Ueq, Uanis(C79) \\sim Ueq, Uanis(C78) \\sim Ueq, Uanis(C77A) \\sim Ueq,
Uanis(C78A) \\sim Ueq, Uanis(C79A) \\sim Ueq, Uanis(C97) \\sim Ueq, Uanis(C98)
\\sim Ueq, Uanis(C99) \\sim Ueq, Uanis(C97A) \\sim Ueq, Uanis(C98A) \\sim Ueq,
Uanis(C99A) \\sim Ueq, Uanis(F1) \\sim Ueq, Uanis(F2) \\sim Ueq, Uanis(F3)
\\sim Ueq, Uanis(F4) \\sim Ueq, Uanis(F5) \\sim Ueq, Uanis(F6) \\sim Ueq,
Uanis(F7) \\sim Ueq, Uanis(F8) \\sim Ueq, Uanis(F9) \\sim Ueq, Uanis(F10) \\sim
Ueq, Uanis(F11) \\sim Ueq, Uanis(F12) \\sim Ueq, Uanis(F13) \\sim Ueq,
Uanis(F14) \\sim Ueq, Uanis(F15) \\sim Ueq, Uanis(F16) \\sim Ueq, Uanis(F17)
\\sim Ueq, Uanis(F18) \\sim Ueq, Uanis(F19) \\sim Ueq, Uanis(F20) \\sim Ueq,
Uanis(F21) \\sim Ueq, Uanis(F22) \\sim Ueq, Uanis(F23) \\sim Ueq, Uanis(F24)
\\sim Ueq, Uanis(F25) \\sim Ueq, Uanis(F26) \\sim Ueq, Uanis(F27) \\sim Ueq,
Uanis(F28) \\sim Ueq, Uanis(F29) \\sim Ueq, Uanis(F30) \\sim Ueq, Uanis(F31)
\\sim Ueq, Uanis(F32) \\sim Ueq, Uanis(F33) \\sim Ueq, Uanis(F34) \\sim Ueq,
Uanis(F35) \\sim Ueq, Uanis(F36) \\sim Ueq, Uanis(F10A) \\sim Ueq, Uanis(F11A)
\\sim Ueq, Uanis(F12A) \\sim Ueq, Uanis(F13A) \\sim Ueq, Uanis(F14A) \\sim Ueq,
Uanis(F15A) \\sim Ueq, Uanis(F16A) \\sim Ueq, Uanis(F17A) \\sim Ueq,
Uanis(F18A) \\sim Ueq, Uanis(F19A) \\sim Ueq, Uanis(F20A) \\sim Ueq,
Uanis(F21A) \\sim Ueq, Uanis(F22A) \\sim Ueq, Uanis(F23A) \\sim Ueq,
Uanis(F24A) \\sim Ueq, Uanis(F25A) \\sim Ueq, Uanis(F26A) \\sim Ueq,
Uanis(F27A) \\sim Ueq, Uanis(F28A) \\sim Ueq, Uanis(F29A) \\sim Ueq,
Uanis(F30A) \\sim Ueq, Uanis(F31A) \\sim Ueq, Uanis(F32A) \\sim Ueq,
Uanis(F33A) \\sim Ueq, Uanis(F34A) \\sim Ueq, Uanis(F35A) \\sim Ueq,
Uanis(F36A) \\sim Ueq, Uanis(C417) \\sim Ueq, Uanis(C418) \\sim Ueq,
Uanis(C419) \\sim Ueq, Uanis(C420) \\sim Ueq, Uanis(C518) \\sim Ueq,
Uanis(C519) \\sim Ueq, Uanis(C520) \\sim Ueq, Uanis(C412) \\sim Ueq,
Uanis(C413) \\sim Ueq, Uanis(C414) \\sim Ueq, Uanis(C415) \\sim Ueq,
Uanis(C513) \\sim Ueq, Uanis(C514) \\sim Ueq, Uanis(C515) \\sim Ueq,
Uanis(C407) \\sim Ueq, Uanis(C408) \\sim Ueq, Uanis(C409) \\sim Ueq,
Uanis(C410) \\sim Ueq, Uanis(C508) \\sim Ueq, Uanis(C509) \\sim Ueq,
Uanis(C510) \\sim Ueq, Uanis(Cl1) \\sim Ueq, Uanis(O1) \\sim Ueq: with sigma of
0.006 and sigma for terminal atoms of 0.012
Uanis(O1) = Uanis(Cl1)
Uanis(F31A) = Uanis(F31)
5. Others
 Sof(C97A)=Sof(H97C)=Sof(H97D)=Sof(C98A)=Sof(H98C)=Sof(H98D)=Sof(C99A)=
 Sof(H99D)=Sof(H99E)=Sof(H99F)=1-FVAR(1)
 Sof(C97)=Sof(H97A)=Sof(H97B)=Sof(C98)=Sof(H98A)=Sof(H98B)=Sof(C99)=Sof(H99A)=
 Sof(H99B)=Sof(H99C)=FVAR(1)
 Sof(C77A)=Sof(H77C)=Sof(H77D)=Sof(C78A)=Sof(H78C)=Sof(H78D)=Sof(C79A)=
 Sof(H79D)=Sof(H79E)=Sof(H79F)=1-FVAR(2)
 Sof(C77)=Sof(H77A)=Sof(H77B)=Sof(C78)=Sof(H78A)=Sof(H78B)=Sof(C79)=Sof(H79A)=
 Sof(H79B)=Sof(H79C)=FVAR(2)
 Sof(F28A)=Sof(F29A)=Sof(F30A)=Sof(F31A)=Sof(F32A)=Sof(F33A)=Sof(F34A)=
 Sof(F35A)=Sof(F36A)=Sof(C518)=Sof(C519)=Sof(C520)=1-FVAR(3)
 Sof(F28)=Sof(F29)=Sof(F30)=Sof(F31)=Sof(F32)=Sof(F33)=Sof(F34)=Sof(F35)=
 Sof(F36)=Sof(C418)=Sof(C419)=Sof(C420)=FVAR(3)
 Sof(F19A)=Sof(F20A)=Sof(F21A)=Sof(F22A)=Sof(F23A)=Sof(F24A)=Sof(F25A)=
 Sof(F26A)=Sof(F27A)=Sof(C513)=Sof(C514)=Sof(C515)=1-FVAR(4)
 Sof(F19)=Sof(F20)=Sof(F21)=Sof(F22)=Sof(F23)=Sof(F24)=Sof(F25)=Sof(F26)=
 Sof(F27)=Sof(C413)=Sof(C414)=Sof(C415)=FVAR(4)
 Sof(F10A)=Sof(F11A)=Sof(F12A)=Sof(F13A)=Sof(F14A)=Sof(F15A)=Sof(F16A)=
 Sof(F17A)=Sof(F18A)=Sof(C508)=Sof(C509)=Sof(C510)=1-FVAR(5)
 Sof(F10)=Sof(F11)=Sof(F12)=Sof(F13)=Sof(F14)=Sof(F15)=Sof(F16)=Sof(F17)=
 Sof(F18)=Sof(C408)=Sof(C409)=Sof(C410)=FVAR(5)
 Sof(C207)=Sof(H20O)=Sof(H20P)=Sof(H20Q)=Sof(C208)=Sof(H20R)=Sof(H20S)=
 Sof(C209)=Sof(H20T)=Sof(H20U)=1-FVAR(6)
 Sof(C107)=Sof(H10O)=Sof(H10P)=Sof(H10Q)=Sof(C108)=Sof(H10R)=Sof(H10S)=
 Sof(C109)=Sof(H10U)=Sof(H10T)=FVAR(6)
 Sof(C201)=Sof(H20A)=Sof(H20B)=Sof(H20C)=Sof(C202)=Sof(H20D)=Sof(H20E)=
 Sof(C203)=Sof(H20F)=Sof(H20G)=Sof(C204)=Sof(H20H)=Sof(H20I)=Sof(C205)=
 Sof(H20J)=Sof(H20K)=Sof(C206)=Sof(H20L)=Sof(H20M)=Sof(H20N)=1-FVAR(7)
 Sof(C101)=Sof(H10A)=Sof(H10B)=Sof(H10C)=Sof(C102)=Sof(H10D)=Sof(H10E)=
 Sof(C103)=Sof(H10F)=Sof(H10G)=Sof(C104)=Sof(H10H)=Sof(H10I)=Sof(C105)=
 Sof(H10J)=Sof(H10K)=Sof(C106)=Sof(H10L)=Sof(H10N)=Sof(H10M)=FVAR(7)
 Sof(O1)=Sof(H1A)=Sof(H1B)=1-FVAR(8)
 Sof(Ag1)=Sof(Cl1)=FVAR(8)
6.a Rotating group:
 O1(H1A,H1B)
6.b Secondary CH2 refined with riding coordinates:
 C33(H33A,H33B), C53(H53A,H53B), C67(H67A,H67B), C68(H68A,H68B), C87(H87A,
 H87B), C88(H88A,H88B), C607(H60A,H60B), C708(H70A,H70B), C809(H80A,H80B),
 C906(H90A,H90B), C77(H77A,H77B), C78(H78A,H78B), C97(H97A,H97B), C98(H98A,
 H98B), C77A(H77C,H77D), C78A(H78C,H78D), C97A(H97C,H97D), C98A(H98C,H98D),
 C102(H10D,H10E), C103(H10F,H10G), C104(H10H,H10I), C105(H10J,H10K), C108(H10R,
 H10S), C109(H10U,H10T), C202(H20D,H20E), C203(H20F,H20G), C204(H20H,H20I),
 C205(H20J,H20K), C208(H20R,H20S), C209(H20T,H20U)
6.c Aromatic/amide H refined with riding coordinates:
 C5(H5), C6(H6), C7(H7), C8(H8), C11(H11), C12(H12), C13(H13), C14(H14),
 C22(H22), C23(H23), C24(H24), C25(H25), C26(H26), C28(H28), C29(H29), C30(H30),
  C31(H31), C32(H32), C42(H42), C43(H43), C44(H44), C45(H45), C46(H46),
 C48(H48), C49(H49), C50(H50), C51(H51), C52(H52), C61(H61), C65(H65), C70(H70),
  C71(H71), C75(H75), C81(H81), C85(H85), C90(H90), C91(H91), C95(H95)
6.d Idealised Me refined as rotating group:
 C69(H69A,H69B,H69C), C89(H89A,H89B,H89C), C79(H79A,H79B,H79C), C99(H99A,H99B,
 H99C), C79A(H79D,H79E,H79F), C99A(H99D,H99E,H99F), C101(H10A,H10B,H10C),
 C106(H10L,H10N,H10M), C107(H10O,H10P,H10Q), C201(H20A,H20B,H20C), C206(H20L,
 H20M,H20N), C207(H20O,H20P,H20Q)
;
_olex2_submission_special_instructions 'No special instructions were received'
_oxdiff_exptl_absorpt_empirical_details
;
Empirical correction (ABSPACK) includes:
- Absorption correction using spherical harmonics
- Frame scaling
;
_oxdiff_exptl_absorpt_empirical_full_max 1.656
_oxdiff_exptl_absorpt_empirical_full_min 0.645

loop_
_space_group_symop_operation_xyz
'x, y, z'
'-x, -y, -z'

loop_
_atom_site_label
_atom_site_type_symbol
_atom_site_fract_x
_atom_site_fract_y
_atom_site_fract_z
_atom_site_U_iso_or_equiv
_atom_site_adp_type
_atom_site_occupancy
_atom_site_site_symmetry_order
_atom_site_calc_flag
_atom_site_refinement_flags_posn
_atom_site_refinement_flags_adp
_atom_site_refinement_flags_occupancy
_atom_site_disorder_assembly
_atom_site_disorder_group
Rh1 Rh 0.20679(2) 0.65877(2) 0.78648(2) 0.02257(9) Uani 1 1 d D . . . .
P20 P 0.07901(6) 0.76467(6) 0.80053(5) 0.02236(19) Uani 1 1 d . . . . .
P40 P 0.32210(6) 0.54605(6) 0.77290(5) 0.02235(19) Uani 1 1 d . . . . .
O66 O 0.36474(19) 0.98526(18) 0.75913(17) 0.0342(7) Uani 1 1 d . . . . .
O76 O 0.5117(2) 0.82381(19) 0.83516(16) 0.0370(7) Uani 1 1 d D . . . .
O86 O 0.63543(19) 0.74236(17) 0.72250(17) 0.0337(6) Uani 1 1 d . . . . .
O96 O 0.46040(19) 0.88193(17) 0.65538(16) 0.0328(6) Uani 1 1 d D . . . .
C4 C 0.2149(2) 0.6105(2) 0.89091(19) 0.0242(7) Uani 1 1 d . . . . .
C5 C 0.2681(3) 0.6257(3) 0.9301(2) 0.0341(9) Uani 1 1 d . . . . .
H5 H 0.305074 0.658606 0.907455 0.041 Uiso 1 1 calc R U . . .
C6 C 0.2668(3) 0.5922(3) 1.0028(2) 0.0417(11) Uani 1 1 d . . . . .
H6 H 0.303040 0.602281 1.030266 0.050 Uiso 1 1 calc R U . . .
C7 C 0.2132(3) 0.5442(3) 1.0357(2) 0.0402(10) Uani 1 1 d . . . . .
H7 H 0.211931 0.522166 1.085694 0.048 Uiso 1 1 calc R U . . .
C8 C 0.1612(3) 0.5279(3) 0.9962(2) 0.0352(9) Uani 1 1 d . . . . .
H8 H 0.125170 0.494178 1.019165 0.042 Uiso 1 1 calc R U . . .
C9 C 0.1617(3) 0.5609(2) 0.9227(2) 0.0254(7) Uani 1 1 d . . . . .
C10 C 0.1088(3) 0.5514(2) 0.8739(2) 0.0278(8) Uani 1 1 d . . . . .
C11 C 0.0524(3) 0.5047(3) 0.8911(3) 0.0369(10) Uani 1 1 d . . . . .
H11 H 0.044367 0.474895 0.938972 0.044 Uiso 1 1 calc R U . . .
C12 C 0.0073(3) 0.5016(3) 0.8382(3) 0.0484(13) Uani 1 1 d . . . . .
H12 H -0.031581 0.469564 0.849745 0.058 Uiso 1 1 calc R U . . .
C13 C 0.0191(3) 0.5448(3) 0.7696(3) 0.0484(13) Uani 1 1 d . . . . .
H13 H -0.011627 0.542157 0.733629 0.058 Uiso 1 1 calc R U . . .
C14 C 0.0756(3) 0.5928(3) 0.7511(2) 0.0329(9) Uani 1 1 d . . . . .
H14 H 0.083330 0.622270 0.703048 0.040 Uiso 1 1 calc R U . . .
C15 C 0.1199(3) 0.5969(2) 0.8035(2) 0.0268(8) Uani 1 1 d . . . . .
C21 C 0.0251(3) 0.8281(2) 0.7168(2) 0.0262(8) Uani 1 1 d . . . . .
C22 C 0.0710(3) 0.8212(3) 0.6544(2) 0.0310(9) Uani 1 1 d . . . . .
H22 H 0.129903 0.782349 0.655921 0.037 Uiso 1 1 calc R U . . .
C23 C 0.0313(3) 0.8709(3) 0.5892(2) 0.0401(10) Uani 1 1 d . . . . .
H23 H 0.062801 0.865154 0.546763 0.048 Uiso 1 1 calc R U . . .
C24 C -0.0522(3) 0.9274(3) 0.5866(3) 0.0445(12) Uani 1 1 d . . . . .
H24 H -0.078763 0.961406 0.542282 0.053 Uiso 1 1 calc R U . . .
C25 C -0.0989(3) 0.9355(3) 0.6485(3) 0.0461(12) Uani 1 1 d . . . . .
H25 H -0.157475 0.974842 0.646461 0.055 Uiso 1 1 calc R U . . .
C26 C -0.0607(3) 0.8870(3) 0.7125(2) 0.0376(10) Uani 1 1 d . . . . .
H26 H -0.092997 0.893369 0.754568 0.045 Uiso 1 1 calc R U . . .
C27 C -0.0135(3) 0.7346(2) 0.8561(2) 0.0276(8) Uani 1 1 d . . . . .
C28 C -0.0177(3) 0.7205(3) 0.9282(2) 0.0341(9) Uani 1 1 d . . . . .
H28 H 0.025279 0.731109 0.949120 0.041 Uiso 1 1 calc R U . . .
C29 C -0.0844(3) 0.6909(3) 0.9699(3) 0.0440(11) Uani 1 1 d . . . . .
H29 H -0.087832 0.682295 1.019193 0.053 Uiso 1 1 calc R U . . .
C30 C -0.1460(3) 0.6739(3) 0.9394(3) 0.0443(11) Uani 1 1 d . . . . .
H30 H -0.191271 0.653126 0.968099 0.053 Uiso 1 1 calc R U . . .
C31 C -0.1421(3) 0.6868(3) 0.8686(3) 0.0421(11) Uani 1 1 d . . . . .
H31 H -0.184164 0.674600 0.848273 0.051 Uiso 1 1 calc R U . . .
C32 C -0.0767(3) 0.7178(2) 0.8263(2) 0.0318(9) Uani 1 1 d . . . . .
H32 H -0.074891 0.727599 0.776907 0.038 Uiso 1 1 calc R U . . .
C33 C 0.0912(3) 0.8354(3) 0.8392(2) 0.0315(9) Uani 1 1 d . . . . .
H33A H 0.033074 0.880628 0.831513 0.038 Uiso 1 1 calc R U . . .
H33B H 0.097106 0.808346 0.890752 0.038 Uiso 1 1 calc R U . . .
C41 C 0.3400(3) 0.5509(2) 0.6811(2) 0.0275(8) Uani 1 1 d . . . . .
C42 C 0.2958(3) 0.6199(3) 0.6286(2) 0.0363(10) Uani 1 1 d . . . . .
H42 H 0.254365 0.663764 0.641339 0.044 Uiso 1 1 calc R U . . .
C43 C 0.3104(4) 0.6267(3) 0.5582(2) 0.0464(12) Uani 1 1 d . . . . .
H43 H 0.279667 0.674653 0.522779 0.056 Uiso 1 1 calc R U . . .
C44 C 0.3704(4) 0.5627(4) 0.5401(3) 0.0535(14) Uani 1 1 d . . . . .
H44 H 0.381227 0.566618 0.491862 0.064 Uiso 1 1 calc R U . . .
C45 C 0.4145(4) 0.4936(4) 0.5912(3) 0.0552(14) Uani 1 1 d . . . . .
H45 H 0.455249 0.449662 0.578378 0.066 Uiso 1 1 calc R U . . .
C46 C 0.3998(3) 0.4878(3) 0.6617(2) 0.0405(10) Uani 1 1 d . . . . .
H46 H 0.431213 0.439965 0.696944 0.049 Uiso 1 1 calc R U . . .
C47 C 0.3023(3) 0.4504(2) 0.8160(2) 0.0262(8) Uani 1 1 d . . . . .
C48 C 0.2522(3) 0.4256(3) 0.7820(2) 0.0345(9) Uani 1 1 d . . . . .
H48 H 0.231304 0.456968 0.735527 0.041 Uiso 1 1 calc R U . . .
C49 C 0.2331(4) 0.3552(3) 0.8162(3) 0.0458(12) Uani 1 1 d . . . . .
H49 H 0.197206 0.339390 0.793312 0.055 Uiso 1 1 calc R U . . .
C50 C 0.2649(4) 0.3078(3) 0.8822(3) 0.0451(12) Uani 1 1 d . . . . .
H50 H 0.252268 0.259089 0.904833 0.054 Uiso 1 1 calc R U . . .
C51 C 0.3155(3) 0.3318(3) 0.9156(3) 0.0424(11) Uani 1 1 d . . . . .
H51 H 0.338649 0.299161 0.961252 0.051 Uiso 1 1 calc R U . . .
C52 C 0.3327(3) 0.4034(3) 0.8829(2) 0.0326(9) Uani 1 1 d . . . . .
H52 H 0.365880 0.420175 0.906975 0.039 Uiso 1 1 calc R U . . .
C53 C 0.4385(3) 0.5224(2) 0.8034(2) 0.0285(8) Uani 1 1 d . . . . .
H53A H 0.436414 0.503204 0.855590 0.034 Uiso 1 1 calc R U . . .
H53B H 0.479789 0.477375 0.788333 0.034 Uiso 1 1 calc R U . . .
C60 C 0.1684(3) 0.8695(2) 0.8140(2) 0.0275(8) Uani 1 1 d . . . . .
C61 C 0.1846(3) 0.9099(2) 0.7436(2) 0.0289(8) Uani 1 1 d . . . . .
H61 H 0.147224 0.913955 0.708387 0.035 Uiso 1 1 calc R U . . .
C62 C 0.2534(3) 0.9443(2) 0.7236(2) 0.0277(8) Uani 1 1 d . . . . .
C63 C 0.3045(3) 0.9426(3) 0.7764(2) 0.0302(9) Uani 1 1 d . . . . .
C64 C 0.2927(3) 0.8996(2) 0.8465(2) 0.0301(8) Uani 1 1 d . . . . .
C65 C 0.2257(3) 0.8629(3) 0.8644(2) 0.0296(8) Uani 1 1 d . . . . .
H65 H 0.218637 0.832515 0.912203 0.035 Uiso 1 1 calc R U . . .
C67 C 0.3219(3) 1.0634(3) 0.7649(3) 0.0395(10) Uani 1 1 d . . . . .
H67A H 0.283729 1.060131 0.808685 0.047 Uiso 1 1 calc R U . . .
H67B H 0.281598 1.098246 0.724297 0.047 Uiso 1 1 calc R U . . .
C68 C 0.3946(4) 1.0977(3) 0.7663(3) 0.0519(13) Uani 1 1 d . . . . .
H68A H 0.432118 1.101573 0.722233 0.062 Uiso 1 1 calc R U . . .
H68B H 0.435562 1.062147 0.806434 0.062 Uiso 1 1 calc R U . . .
C69 C 0.3508(5) 1.1802(3) 0.7738(4) 0.0667(17) Uani 1 1 d . . . . .
H69A H 0.313114 1.216113 0.732607 0.100 Uiso 1 1 calc R U . . .
H69B H 0.399045 1.201087 0.776810 0.100 Uiso 1 1 calc R U . . .
H69C H 0.312035 1.176471 0.816621 0.100 Uiso 1 1 calc R U . . .
C70 C 0.4411(4) 0.6767(4) 1.0241(3) 0.0518(13) Uani 1 1 d . . . . .
H70 H 0.426239 0.643204 1.068347 0.062 Uiso 1 1 calc R U . . .
C71 C 0.3905(3) 0.7569(3) 0.9999(2) 0.0447(12) Uani 1 1 d . . . . .
H71 H 0.340029 0.777619 1.027663 0.054 Uiso 1 1 calc R U . . .
C72 C 0.4117(3) 0.8079(3) 0.9361(2) 0.0344(9) Uani 1 1 d . . . . .
C73 C 0.4886(3) 0.7759(3) 0.8984(2) 0.0311(9) Uani 1 1 d . . . . .
C74 C 0.5389(3) 0.6947(3) 0.9195(2) 0.0330(9) Uani 1 1 d . . . . .
C75 C 0.5126(3) 0.6461(3) 0.9835(2) 0.0421(11) Uani 1 1 d . . . . .
H75 H 0.545217 0.590613 0.999219 0.051 Uiso 1 1 calc R U . . .
C80 C 0.4823(2) 0.5869(2) 0.7797(2) 0.0258(8) Uani 1 1 d . . . . .
C81 C 0.5208(3) 0.5997(2) 0.8305(2) 0.0278(8) Uani 1 1 d . . . . .
H81 H 0.512593 0.571568 0.878858 0.033 Uiso 1 1 calc R U . . .
C82 C 0.5709(2) 0.6523(2) 0.8134(2) 0.0271(8) Uani 1 1 d . . . . .
C83 C 0.5805(3) 0.6940(2) 0.7422(2) 0.0290(8) Uani 1 1 d . . . . .
C84 C 0.5352(2) 0.6884(2) 0.6897(2) 0.0272(8) Uani 1 1 d . . . . .
C85 C 0.4895(3) 0.6323(2) 0.7097(2) 0.0258(8) Uani 1 1 d . . . . .
H85 H 0.462474 0.624971 0.674448 0.031 Uiso 1 1 calc R U . . .
C87 C 0.7254(3) 0.7045(3) 0.6974(3) 0.0348(9) Uani 1 1 d . . . . .
H87A H 0.719875 0.679297 0.663700 0.042 Uiso 1 1 calc R U . . .
H87B H 0.762580 0.662594 0.737476 0.042 Uiso 1 1 calc R U . . .
C88 C 0.7712(3) 0.7671(3) 0.6617(3) 0.0442(11) Uani 1 1 d . . . . .
H88A H 0.731702 0.810087 0.623448 0.053 Uiso 1 1 calc R U . . .
H88B H 0.777880 0.790736 0.696267 0.053 Uiso 1 1 calc R U . . .
C89 C 0.8643(4) 0.7332(4) 0.6312(3) 0.0574(14) Uani 1 1 d . . . . .
H89A H 0.857476 0.713428 0.594254 0.086 Uiso 1 1 calc R U . . .
H89B H 0.902840 0.689167 0.668525 0.086 Uiso 1 1 calc R U . . .
H89C H 0.893286 0.774811 0.610903 0.086 Uiso 1 1 calc R U . . .
C90 C 0.2905(3) 0.8423(3) 0.5427(2) 0.0386(10) Uani 1 1 d . . . . .
H90 H 0.252160 0.835395 0.514511 0.046 Uiso 1 1 calc R U . . .
C91 C 0.3801(3) 0.7909(3) 0.5553(2) 0.0341(9) Uani 1 1 d . . . . .
H91 H 0.402065 0.747793 0.537155 0.041 Uiso 1 1 calc R U . . .
C92 C 0.4380(3) 0.8023(2) 0.5946(2) 0.0288(8) Uani 1 1 d . . . . .
C93 C 0.4037(3) 0.8675(2) 0.6183(2) 0.0275(8) Uani 1 1 d . . . . .
C94 C 0.3122(3) 0.9172(2) 0.6101(2) 0.0274(8) Uani 1 1 d . . . . .
C95 C 0.2568(3) 0.9036(3) 0.5710(2) 0.0348(9) Uani 1 1 d . . . . .
H95 H 0.194674 0.936936 0.563600 0.042 Uiso 1 1 calc R U . . .
C607 C 0.3498(3) 0.8925(3) 0.9053(2) 0.0365(10) Uani 1 1 d . . . . .
H60A H 0.387432 0.928397 0.886246 0.044 Uiso 1 1 calc R U . . .
H60B H 0.308456 0.909223 0.942783 0.044 Uiso 1 1 calc R U . . .
C708 C 0.6131(3) 0.6617(3) 0.8718(2) 0.0327(9) Uani 1 1 d . . . . .
H70A H 0.654588 0.609250 0.899528 0.039 Uiso 1 1 calc R U . . .
H70B H 0.649783 0.698036 0.850826 0.039 Uiso 1 1 calc R U . . .
C809 C 0.5333(3) 0.7425(2) 0.6140(2) 0.0306(8) Uani 1 1 d . . . . .
H80A H 0.552122 0.709950 0.582319 0.037 Uiso 1 1 calc R U . . .
H80B H 0.577805 0.771350 0.607202 0.037 Uiso 1 1 calc R U . . .
C906 C 0.2747(3) 0.9804(2) 0.6451(2) 0.0305(8) Uani 1 1 d . . . . .
H90A H 0.217883 1.020412 0.621354 0.037 Uiso 1 1 calc R U . . .
H90B H 0.320104 1.007980 0.639895 0.037 Uiso 1 1 calc R U . . .
Ag1 Ag 0.41014(4) 0.79317(3) 0.77253(3) 0.03170(19) Uani 0.5777(16) 1 d . . P A 1
Cl1 Cl 0.30078(16) 0.74325(14) 0.73806(9) 0.0237(4) Uani 0.5777(16) 1 d . U P A 1
C77 C 0.5568(4) 0.8777(4) 0.8377(4) 0.0425(13) Uani 0.855(8) 1 d D U P A 1
H77A H 0.531601 0.897149 0.878030 0.051 Uiso 0.855(8) 1 calc R U P A 1
H77B H 0.544325 0.924384 0.793919 0.051 Uiso 0.855(8) 1 calc R U P A 1
C78 C 0.6586(3) 0.8376(3) 0.8452(4) 0.0459(14) Uani 0.855(8) 1 d D U P A 1
H78A H 0.682913 0.813869 0.807273 0.055 Uiso 0.855(8) 1 calc R U P A 1
H78B H 0.671260 0.793899 0.891024 0.055 Uiso 0.855(8) 1 calc R U P A 1
C79 C 0.7072(6) 0.8956(5) 0.8413(6) 0.069(2) Uani 0.855(8) 1 d D U P A 1
H79A H 0.689371 0.941859 0.798458 0.104 Uiso 0.855(8) 1 calc R U P A 1
H79B H 0.773827 0.869421 0.840272 0.104 Uiso 0.855(8) 1 calc R U P A 1
H79C H 0.690013 0.913193 0.882769 0.104 Uiso 0.855(8) 1 calc R U P A 1
C97 C 0.5094(4) 0.9328(4) 0.6062(3) 0.0401(13) Uani 0.846(8) 1 d D U P A 1
H97A H 0.465013 0.981357 0.575700 0.048 Uiso 0.846(8) 1 calc R U P A 1
H97B H 0.551423 0.904199 0.575710 0.048 Uiso 0.846(8) 1 calc R U P A 1
C98 C 0.5637(4) 0.9560(3) 0.6465(3) 0.0421(13) Uani 0.846(8) 1 d D U P A 1
H98A H 0.520900 0.987864 0.674322 0.050 Uiso 0.846(8) 1 calc R U P A 1
H98B H 0.604084 0.907152 0.679961 0.050 Uiso 0.846(8) 1 calc R U P A 1
C99 C 0.6215(6) 1.0034(5) 0.5982(5) 0.065(2) Uani 0.846(8) 1 d D U P A 1
H99A H 0.582667 1.048859 0.561939 0.098 Uiso 0.846(8) 1 calc R U P A 1
H99B H 0.669703 0.969502 0.575542 0.098 Uiso 0.846(8) 1 calc R U P A 1
H99C H 0.649692 1.022833 0.625493 0.098 Uiso 0.846(8) 1 calc R U P A 1
O1 O 0.2989(7) 0.7316(6) 0.7571(5) 0.0237(4) Uani 0.4223(16) 1 d D U P A 2
H1A H 0.281969 0.786179 0.740839 0.036 Uiso 0.4223(16) 1 d R U P A 2
H1B H 0.361871 0.715199 0.756738 0.036 Uiso 0.4223(16) 1 d R U P A 2
C77A C 0.585(2) 0.838(2) 0.8602(15) 0.047(4) Uani 0.145(8) 1 d D U P A 2
H77C H 0.628687 0.787568 0.888714 0.056 Uiso 0.145(8) 1 calc R U P A 2
H77D H 0.559830 0.873353 0.889565 0.056 Uiso 0.145(8) 1 calc R U P A 2
C78A C 0.632(2) 0.878(2) 0.7948(17) 0.051(4) Uani 0.145(8) 1 d D U P A 2
H78C H 0.584042 0.919405 0.762074 0.062 Uiso 0.145(8) 1 calc R U P A 2
H78D H 0.665958 0.837778 0.771915 0.062 Uiso 0.145(8) 1 calc R U P A 2
C79A C 0.699(2) 0.917(2) 0.802(2) 0.042(6) Uani 0.145(8) 1 d D U P A 2
H79D H 0.714343 0.949081 0.754770 0.063 Uiso 0.145(8) 1 calc R U P A 2
H79E H 0.754642 0.875949 0.824259 0.063 Uiso 0.145(8) 1 calc R U P A 2
H79F H 0.670319 0.951608 0.830532 0.063 Uiso 0.145(8) 1 calc R U P A 2
C97A C 0.5410(14) 0.9032(16) 0.623(2) 0.046(4) Uani 0.154(8) 1 d D U P A 2
H97C H 0.560384 0.888911 0.579177 0.055 Uiso 0.154(8) 1 calc R U P A 2
H97D H 0.592965 0.877687 0.655523 0.055 Uiso 0.154(8) 1 calc R U P A 2
C98A C 0.5049(19) 0.9922(15) 0.6068(18) 0.043(3) Uani 0.154(8) 1 d D U P A 2
H98C H 0.476343 1.005087 0.649749 0.052 Uiso 0.154(8) 1 calc R U P A 2
H98D H 0.457913 1.016986 0.569930 0.052 Uiso 0.154(8) 1 calc R U P A 2
C99A C 0.585(2) 1.024(3) 0.582(2) 0.054(6) Uani 0.154(8) 1 d D U P A 2
H99D H 0.617700 1.004463 0.543074 0.081 Uiso 0.154(8) 1 calc R U P A 2
H99E H 0.626514 1.004989 0.620569 0.081 Uiso 0.154(8) 1 calc R U P A 2
H99F H 0.561896 1.082085 0.564482 0.081 Uiso 0.154(8) 1 calc R U P A 2
Al40 Al 0.84804(9) 0.24930(8) 0.73419(7) 0.0313(3) Uani 1 1 d . . . . .
F1 F 0.9440(2) 0.3854(3) 0.7020(3) 0.0946(14) Uani 1 1 d . U . . .
F2 F 0.8812(3) 0.4522(3) 0.6031(2) 0.0949(14) Uani 1 1 d . U . . .
F3 F 0.8729(3) 0.5117(2) 0.6761(3) 0.0863(13) Uani 1 1 d . U . . .
F4 F 0.8370(3) 0.4041(3) 0.8127(2) 0.0943(15) Uani 1 1 d . U . . .
F5 F 0.7287(3) 0.5136(2) 0.7695(2) 0.0720(10) Uani 1 1 d . U . . .
F6 F 0.7007(3) 0.4041(3) 0.8109(2) 0.0946(14) Uani 1 1 d . U . . .
F7 F 0.7096(3) 0.4593(2) 0.59602(19) 0.0726(10) Uani 1 1 d . U . . .
F8 F 0.6998(3) 0.55633(19) 0.6303(2) 0.0686(10) Uani 1 1 d . U . . .
F9 F 0.6225(2) 0.4776(2) 0.6839(2) 0.0741(11) Uani 1 1 d . U . . .
O401 O 0.7903(2) 0.34937(19) 0.7085(2) 0.0479(9) Uani 1 1 d . . . . .
O406 O 0.8907(3) 0.2201(2) 0.81653(19) 0.0638(11) Uani 1 1 d D . . . .
O411 O 0.7703(3) 0.2050(2) 0.7309(2) 0.0544(9) Uani 1 1 d D . . . .
O416 O 0.9381(2) 0.2233(2) 0.67961(19) 0.0536(9) Uani 1 1 d D . . . .
C402 C 0.7836(3) 0.4240(3) 0.7024(3) 0.0380(10) Uani 1 1 d . . . . .
C403 C 0.8712(4) 0.4439(4) 0.6720(4) 0.0618(16) Uani 1 1 d . . . . .
C404 C 0.7611(4) 0.4370(4) 0.7749(3) 0.0595(16) Uani 1 1 d . . . . .
C405 C 0.7037(4) 0.4810(3) 0.6511(3) 0.0506(13) Uani 1 1 d . . . . .
C407 C 0.9515(3) 0.1721(3) 0.8682(2) 0.0689(15) Uani 1 1 d D U . . .
C412 C 0.6846(3) 0.2001(3) 0.7398(2) 0.0622(13) Uani 1 1 d D U . . .
C417 C 0.9749(3) 0.2050(2) 0.6208(2) 0.0449(10) Uani 1 1 d D U . . .
F10 F 0.8471(5) 0.2346(5) 0.9423(4) 0.097(3) Uani 0.665(5) 1 d D U P B 1
F11 F 0.9607(7) 0.1361(6) 0.9920(3) 0.102(3) Uani 0.665(5) 1 d D U P B 1
F12 F 0.8546(5) 0.1175(4) 0.9535(4) 0.110(3) Uani 0.665(5) 1 d D U P B 1
F13 F 1.0438(5) 0.0378(4) 0.9174(3) 0.104(3) Uani 0.665(5) 1 d D U P B 1
F14 F 0.9462(7) 0.0604(5) 0.8454(5) 0.127(4) Uani 0.665(5) 1 d D U P B 1
F15 F 1.0638(5) 0.0882(5) 0.8111(4) 0.098(3) Uani 0.665(5) 1 d D U P B 1
F16 F 1.0509(5) 0.2405(5) 0.7947(4) 0.111(3) Uani 0.665(5) 1 d D U P B 1
F17 F 1.1005(4) 0.1661(5) 0.8963(4) 0.106(2) Uani 0.665(5) 1 d D U P B 1
F18 F 0.9958(5) 0.2745(4) 0.8833(4) 0.113(3) Uani 0.665(5) 1 d D U P B 1
F19 F 0.5529(4) 0.2242(5) 0.8149(4) 0.113(3) Uani 0.663(5) 1 d D U P C 1
F20 F 0.5956(4) 0.3242(3) 0.7536(4) 0.0823(19) Uani 0.663(5) 1 d D U P C 1
F21 F 0.6772(5) 0.2329(5) 0.8423(3) 0.101(3) Uani 0.663(5) 1 d D U P C 1
F22 F 0.6716(5) 0.1908(5) 0.6279(4) 0.112(2) Uani 0.663(5) 1 d D U P C 1
F23 F 0.6499(6) 0.3106(4) 0.6334(4) 0.102(3) Uani 0.663(5) 1 d D U P C 1
F24 F 0.5464(4) 0.2526(6) 0.6773(5) 0.135(4) Uani 0.663(5) 1 d D U P C 1
F25 F 0.7548(5) 0.0718(4) 0.7309(5) 0.104(2) Uani 0.663(5) 1 d D U P C 1
F26 F 0.6087(5) 0.1065(5) 0.7598(5) 0.136(3) Uani 0.663(5) 1 d D U P C 1
F27 F 0.7109(5) 0.0844(4) 0.8373(3) 0.113(3) Uani 0.663(5) 1 d D U P C 1
F28 F 0.8413(3) 0.3027(4) 0.5641(3) 0.087(2) Uani 0.744(4) 1 d D U P D 1
F29 F 0.9464(5) 0.2527(5) 0.4978(2) 0.087(3) Uani 0.744(4) 1 d D U P D 1
F30 F 0.9654(5) 0.3342(3) 0.5404(3) 0.101(2) Uani 0.744(4) 1 d D U P D 1
F31 F 1.1177(4) 0.1959(4) 0.5578(4) 0.0976(15) Uani 0.744(4) 1 d D U P D 1
F32 F 1.1224(3) 0.1284(3) 0.6681(3) 0.0881(18) Uani 0.744(4) 1 d D U P D 1
F33 F 1.0897(4) 0.2544(4) 0.6366(4) 0.0907(18) Uani 0.744(4) 1 d D U P D 1
F34 F 0.9769(5) 0.0746(3) 0.6861(2) 0.0850(18) Uani 0.744(4) 1 d D U P D 1
F35 F 1.0284(4) 0.0938(3) 0.5799(3) 0.0746(19) Uani 0.744(4) 1 d D U P D 1
F36 F 0.8843(3) 0.1399(3) 0.5998(3) 0.0757(14) Uani 0.744(4) 1 d D U P D 1
C408 C 0.9035(5) 0.1659(4) 0.9401(4) 0.078(2) Uani 0.665(5) 1 d D U P B 1
C409 C 1.0012(5) 0.0902(4) 0.8607(3) 0.079(2) Uani 0.665(5) 1 d D U P B 1
C410 C 1.0259(5) 0.2133(4) 0.8610(3) 0.087(2) Uani 0.665(5) 1 d D U P B 1
C413 C 0.6258(4) 0.2467(4) 0.7888(4) 0.079(2) Uani 0.663(5) 1 d D U P C 1
C414 C 0.6378(5) 0.2397(4) 0.6658(4) 0.098(3) Uani 0.663(5) 1 d D U P C 1
C415 C 0.6900(5) 0.1116(5) 0.7693(4) 0.099(3) Uani 0.663(5) 1 d D U P C 1
C418 C 0.9322(4) 0.2746(3) 0.5552(3) 0.0640(19) Uani 0.744(4) 1 d D U P D 1
C419 C 1.0790(4) 0.1958(3) 0.6205(3) 0.0655(18) Uani 0.744(4) 1 d D U P D 1
C420 C 0.9657(4) 0.1279(3) 0.6219(3) 0.0527(16) Uani 0.744(4) 1 d D U P D 1
F10A F 0.9531(10) 0.2661(7) 0.9166(6) 0.100(4) Uani 0.335(5) 1 d D U P B 2
F11A F 0.9596(13) 0.1519(9) 0.9892(4) 0.098(5) Uani 0.335(5) 1 d D U P B 2
F12A F 0.8355(8) 0.2294(10) 0.9381(9) 0.102(5) Uani 0.335(5) 1 d D U P B 2
F13A F 0.8554(8) 0.0922(7) 0.9264(7) 0.116(5) Uani 0.335(5) 1 d D U P B 2
F14A F 0.9220(11) 0.0741(7) 0.8361(7) 0.092(4) Uani 0.335(5) 1 d D U P B 2
F15A F 0.9944(9) 0.0312(5) 0.9280(7) 0.112(5) Uani 0.335(5) 1 d D U P B 2
F16A F 1.0765(9) 0.1185(9) 0.7983(8) 0.109(5) Uani 0.335(5) 1 d D U P B 2
F17A F 1.1097(6) 0.1177(10) 0.8945(7) 0.126(5) Uani 0.335(5) 1 d D U P B 2
F18A F 1.0713(9) 0.2247(8) 0.8101(9) 0.128(6) Uani 0.335(5) 1 d D U P B 2
F19A F 0.5594(7) 0.2120(11) 0.8218(7) 0.127(6) Uani 0.337(5) 1 d D U P C 2
F20A F 0.6559(12) 0.2712(7) 0.8207(6) 0.093(4) Uani 0.337(5) 1 d D U P C 2
F21A F 0.6937(9) 0.1425(8) 0.8645(4) 0.118(4) Uani 0.337(5) 1 d D U P C 2
F22A F 0.6689(11) 0.2749(9) 0.6192(4) 0.111(5) Uani 0.337(5) 1 d D U P C 2
F23A F 0.5997(8) 0.3360(5) 0.6959(8) 0.100(4) Uani 0.337(5) 1 d D U P C 2
F24A F 0.5457(7) 0.2524(9) 0.6775(9) 0.136(6) Uani 0.337(5) 1 d D U P C 2
F25A F 0.7088(9) 0.1192(7) 0.6711(6) 0.095(3) Uani 0.337(5) 1 d D U P C 2
F26A F 0.6152(8) 0.1009(8) 0.7648(9) 0.148(6) Uani 0.337(5) 1 d D U P C 2
F27A F 0.7646(9) 0.0632(5) 0.7795(8) 0.101(4) Uani 0.337(5) 1 d D U P C 2
F28A F 0.8402(7) 0.2155(8) 0.5686(7) 0.082(4) Uani 0.256(4) 1 d D U P D 2
F29A F 0.9422(11) 0.2570(12) 0.4984(4) 0.083(7) Uani 0.256(4) 1 d D U P D 2
F30A F 0.8584(11) 0.3247(6) 0.5624(10) 0.082(5) Uani 0.256(4) 1 d D U P D 2
F31A F 1.1143(9) 0.1856(11) 0.5548(9) 0.0976(15) Uani 0.256(4) 1 d D U P D 2
F32A F 1.1145(8) 0.2049(11) 0.6529(8) 0.091(4) Uani 0.256(4) 1 d D U P D 2
F33A F 1.0450(9) 0.3021(6) 0.5637(8) 0.093(4) Uani 0.256(4) 1 d D U P D 2
F34A F 1.0638(8) 0.0717(5) 0.6766(7) 0.084(4) Uani 0.256(4) 1 d D U P D 2
F35A F 1.0025(12) 0.0965(7) 0.5793(6) 0.067(5) Uani 0.256(4) 1 d D U P D 2
F36A F 0.9198(8) 0.0949(6) 0.6732(7) 0.063(3) Uani 0.256(4) 1 d D U P D 2
C508 C 0.9261(7) 0.2045(6) 0.9298(4) 0.080(3) Uani 0.335(5) 1 d D U P B 2
C509 C 0.9314(6) 0.0903(5) 0.8915(5) 0.086(3) Uani 0.335(5) 1 d D U P B 2
C510 C 1.0497(5) 0.1596(6) 0.8429(5) 0.088(3) Uani 0.335(5) 1 d D U P B 2
C513 C 0.6474(6) 0.2064(6) 0.8140(4) 0.093(4) Uani 0.337(5) 1 d D U P C 2
C514 C 0.6224(6) 0.2678(5) 0.6813(5) 0.099(3) Uani 0.337(5) 1 d D U P C 2
C515 C 0.6925(6) 0.1166(5) 0.7381(5) 0.102(3) Uani 0.337(5) 1 d D U P C 2
C518 C 0.9029(6) 0.2514(5) 0.5619(4) 0.059(3) Uani 0.256(4) 1 d D U P D 2
C519 C 1.0632(5) 0.2243(6) 0.5979(5) 0.068(3) Uani 0.256(4) 1 d D U P D 2
C520 C 0.9911(6) 0.1151(4) 0.6375(5) 0.064(3) Uani 0.256(4) 1 d D U P D 2
C101 C 0.6265(10) 0.8117(8) 0.4417(8) 0.145(5) Uani 0.736(10) 1 d D U P E 1
H10A H 0.627444 0.852627 0.395795 0.217 Uiso 0.736(10) 1 calc R U P E 1
H10B H 0.677603 0.803618 0.469782 0.217 Uiso 0.736(10) 1 calc R U P E 1
H10C H 0.568291 0.828870 0.466512 0.217 Uiso 0.736(10) 1 calc R U P E 1
C102 C 0.6363(8) 0.7335(8) 0.4306(8) 0.139(4) Uani 0.736(10) 1 d D U P E 1
H10D H 0.605863 0.701357 0.469853 0.167 Uiso 0.736(10) 1 calc R U P E 1
H10E H 0.607677 0.744322 0.385870 0.167 Uiso 0.736(10) 1 calc R U P E 1
C103 C 0.7369(8) 0.6897(6) 0.4280(6) 0.135(4) Uani 0.736(10) 1 d D U P E 1
H10F H 0.766635 0.722817 0.388953 0.162 Uiso 0.736(10) 1 calc R U P E 1
H10G H 0.764834 0.680021 0.472656 0.162 Uiso 0.736(10) 1 calc R U P E 1
C104 C 0.7537(8) 0.6120(6) 0.4172(6) 0.137(4) Uani 0.736(10) 1 d D U P E 1
H10H H 0.726371 0.621213 0.372485 0.164 Uiso 0.736(10) 1 calc R U P E 1
H10I H 0.724666 0.578326 0.456334 0.164 Uiso 0.736(10) 1 calc R U P E 1
C105 C 0.8552(8) 0.5706(8) 0.4150(8) 0.150(4) Uani 0.736(10) 1 d D U P E 1
H10J H 0.883789 0.604898 0.376116 0.180 Uiso 0.736(10) 1 calc R U P E 1
H10K H 0.882062 0.561998 0.459781 0.180 Uiso 0.736(10) 1 calc R U P E 1
C106 C 0.8760(10) 0.4933(8) 0.4044(7) 0.128(4) Uani 0.736(10) 1 d D U P E 1
H10L H 0.869032 0.502077 0.354511 0.192 Uiso 0.736(10) 1 calc R U P E 1
H10N H 0.833580 0.465946 0.433255 0.192 Uiso 0.736(10) 1 calc R U P E 1
H10M H 0.939263 0.460416 0.418244 0.192 Uiso 0.736(10) 1 calc R U P E 1
C107 C 0.2904(7) 0.0701(10) 0.9869(9) 0.171(6) Uani 0.776(12) 1 d D U P F 1
H10O H 0.246750 0.121513 0.961378 0.257 Uiso 0.776(12) 1 calc R U P F 1
H10P H 0.272076 0.054371 1.036894 0.257 Uiso 0.776(12) 1 calc R U P F 1
H10Q H 0.290777 0.029665 0.967150 0.257 Uiso 0.776(12) 1 calc R U P F 1
C108 C 0.3844(6) 0.0771(7) 0.9798(9) 0.164(5) Uani 0.776(12) 1 d D U P F 1
H10R H 0.388278 0.108287 1.008731 0.197 Uiso 0.776(12) 1 calc R U P F 1
H10S H 0.397473 0.104958 0.929943 0.197 Uiso 0.776(12) 1 calc R U P F 1
C109 C 0.4529(3) -0.0049(5) 1.0040(6) 0.162(5) Uani 0.776(12) 1 d D U P F 1
H10U H 0.449605 -0.036252 0.975011 0.194 Uiso 0.776(12) 1 calc R U P F 1
H10T H 0.440349 -0.032941 1.053918 0.194 Uiso 0.776(12) 1 calc R U P F 1
C201 C 0.587(2) 0.7988(18) 0.432(2) 0.148(8) Uani 0.264(10) 1 d D U P E 2
H20A H 0.588909 0.852528 0.405239 0.222 Uiso 0.264(10) 1 calc R U P E 2
H20B H 0.551252 0.799632 0.476057 0.222 Uiso 0.264(10) 1 calc R U P E 2
H20C H 0.558205 0.780646 0.404240 0.222 Uiso 0.264(10) 1 calc R U P E 2
C202 C 0.684(2) 0.7426(17) 0.450(2) 0.138(5) Uani 0.264(10) 1 d D U P E 2
H20D H 0.728529 0.771070 0.427874 0.166 Uiso 0.264(10) 1 calc R U P E 2
H20E H 0.691684 0.721426 0.501480 0.166 Uiso 0.264(10) 1 calc R U P E 2
C203 C 0.6991(17) 0.6756(15) 0.4217(15) 0.140(4) Uani 0.264(10) 1 d D U P E 2
H20F H 0.653843 0.647454 0.443552 0.168 Uiso 0.264(10) 1 calc R U P E 2
H20G H 0.690785 0.697001 0.370051 0.168 Uiso 0.264(10) 1 calc R U P E 2
C204 C 0.7944(17) 0.6189(15) 0.4384(16) 0.141(4) Uani 0.264(10) 1 d D U P E 2
H20H H 0.802669 0.597412 0.490132 0.169 Uiso 0.264(10) 1 calc R U P E 2
H20I H 0.839633 0.647026 0.416676 0.169 Uiso 0.264(10) 1 calc R U P E 2
C205 C 0.810(2) 0.5520(18) 0.410(2) 0.142(5) Uani 0.264(10) 1 d D U P E 2
H20J H 0.801482 0.573438 0.358680 0.171 Uiso 0.264(10) 1 calc R U P E 2
H20K H 0.764781 0.523709 0.432229 0.171 Uiso 0.264(10) 1 calc R U P E 2
C206 C 0.906(2) 0.4954(19) 0.427(2) 0.146(8) Uani 0.264(10) 1 d D U P E 2
H20L H 0.945766 0.506397 0.385488 0.219 Uiso 0.264(10) 1 calc R U P E 2
H20M H 0.905307 0.440547 0.440531 0.219 Uiso 0.264(10) 1 calc R U P E 2
H20N H 0.928469 0.502480 0.466232 0.219 Uiso 0.264(10) 1 calc R U P E 2
C207 C 0.3020(16) -0.006(4) 1.025(3) 0.180(10) Uani 0.224(12) 1 d D U P F 2
H20O H 0.284377 0.048619 1.026161 0.269 Uiso 0.224(12) 1 calc R U P F 2
H20P H 0.271598 -0.036962 1.064095 0.269 Uiso 0.224(12) 1 calc R U P F 2
H20Q H 0.283431 -0.004390 0.980103 0.269 Uiso 0.224(12) 1 calc R U P F 2
C208 C 0.4042(17) -0.044(2) 1.031(3) 0.166(6) Uani 0.224(12) 1 d D U P F 2
H20R H 0.426139 -0.085283 1.008575 0.199 Uiso 0.224(12) 1 calc R U P F 2
H20S H 0.420504 -0.069037 1.081821 0.199 Uiso 0.224(12) 1 calc R U P F 2
C209 C 0.4488(3) 0.0195(10) 0.9965(17) 0.166(6) Uani 0.224(12) 1 d D U P F 2
H20T H 0.427040 0.061098 1.019315 0.200 Uiso 0.224(12) 1 calc R U P F 2
H20U H 0.432706 0.044825 0.946035 0.200 Uiso 0.224(12) 1 calc R U P F 2

loop_
_atom_site_aniso_label
_atom_site_aniso_U_11
_atom_site_aniso_U_22
_atom_site_aniso_U_33
_atom_site_aniso_U_23
_atom_site_aniso_U_13
_atom_site_aniso_U_12
Rh1 0.01971(15) 0.02595(16) 0.02341(15) -0.01037(12) -0.00035(10) -0.00669(11)
P20 0.0184(4) 0.0253(5) 0.0233(4) -0.0089(4) 0.0011(3) -0.0066(4)
P40 0.0216(5) 0.0252(5) 0.0216(4) -0.0098(4) -0.0017(3) -0.0064(4)
O66 0.0261(14) 0.0361(16) 0.0508(18) -0.0257(15) 0.0062(13) -0.0134(12)
O76 0.0338(16) 0.0422(18) 0.0379(16) -0.0162(14) 0.0045(13) -0.0147(14)
O86 0.0225(14) 0.0352(16) 0.0487(18) -0.0193(14) 0.0076(12) -0.0132(12)
O96 0.0272(14) 0.0351(16) 0.0406(16) -0.0172(13) -0.0006(12) -0.0104(12)
C4 0.0211(17) 0.0261(19) 0.0242(17) -0.0091(15) -0.0017(14) -0.0049(14)
C5 0.036(2) 0.038(2) 0.032(2) -0.0164(18) -0.0050(17) -0.0097(18)
C6 0.047(3) 0.048(3) 0.032(2) -0.017(2) -0.012(2) -0.010(2)
C7 0.050(3) 0.043(3) 0.0228(19) -0.0117(18) -0.0019(18) -0.008(2)
C8 0.037(2) 0.031(2) 0.030(2) -0.0075(17) 0.0054(17) -0.0070(18)
C9 0.0209(18) 0.0229(18) 0.0286(18) -0.0093(15) 0.0000(14) -0.0021(14)
C10 0.0223(18) 0.0251(19) 0.036(2) -0.0115(17) -0.0003(15) -0.0066(15)
C11 0.030(2) 0.036(2) 0.047(3) -0.012(2) 0.0027(19) -0.0163(18)
C12 0.034(2) 0.047(3) 0.082(4) -0.036(3) 0.007(2) -0.022(2)
C13 0.038(3) 0.054(3) 0.071(4) -0.038(3) -0.016(2) -0.013(2)
C14 0.032(2) 0.038(2) 0.033(2) -0.0198(18) -0.0016(17) -0.0079(18)
C15 0.0208(18) 0.031(2) 0.033(2) -0.0158(17) -0.0032(15) -0.0074(15)
C21 0.0228(18) 0.0276(19) 0.0298(19) -0.0092(16) -0.0005(15) -0.0103(15)
C22 0.031(2) 0.038(2) 0.0281(19) -0.0173(18) -0.0002(16) -0.0102(17)
C23 0.048(3) 0.045(3) 0.030(2) -0.011(2) -0.0053(19) -0.017(2)
C24 0.045(3) 0.039(3) 0.042(3) 0.001(2) -0.020(2) -0.012(2)
C25 0.032(2) 0.040(3) 0.054(3) -0.008(2) -0.009(2) -0.001(2)
C26 0.028(2) 0.039(2) 0.041(2) -0.015(2) 0.0026(18) -0.0043(18)
C27 0.0213(18) 0.028(2) 0.033(2) -0.0103(16) 0.0040(15) -0.0086(15)
C28 0.032(2) 0.034(2) 0.037(2) -0.0134(19) 0.0049(17) -0.0115(18)
C29 0.049(3) 0.040(3) 0.038(2) -0.011(2) 0.020(2) -0.019(2)
C30 0.036(2) 0.035(2) 0.057(3) -0.013(2) 0.020(2) -0.016(2)
C31 0.026(2) 0.039(3) 0.064(3) -0.018(2) 0.004(2) -0.0145(19)
C32 0.0234(19) 0.033(2) 0.039(2) -0.0097(18) 0.0016(16) -0.0117(16)
C33 0.029(2) 0.045(2) 0.032(2) -0.0236(19) 0.0101(16) -0.0190(18)
C41 0.0259(19) 0.035(2) 0.0269(18) -0.0151(17) -0.0011(15) -0.0115(16)
C42 0.036(2) 0.043(3) 0.032(2) -0.0135(19) -0.0037(18) -0.0137(19)
C43 0.051(3) 0.067(3) 0.028(2) -0.012(2) -0.006(2) -0.029(3)
C44 0.069(4) 0.081(4) 0.028(2) -0.028(3) 0.009(2) -0.038(3)
C45 0.061(3) 0.068(4) 0.046(3) -0.038(3) 0.018(3) -0.020(3)
C46 0.040(2) 0.043(3) 0.036(2) -0.020(2) 0.0071(19) -0.006(2)
C47 0.0227(18) 0.0232(18) 0.0312(19) -0.0114(16) 0.0027(15) -0.0044(14)
C48 0.036(2) 0.034(2) 0.038(2) -0.0170(19) 0.0011(18) -0.0127(18)
C49 0.053(3) 0.041(3) 0.059(3) -0.028(2) 0.003(2) -0.024(2)
C50 0.055(3) 0.027(2) 0.057(3) -0.018(2) 0.015(2) -0.019(2)
C51 0.043(3) 0.037(2) 0.039(2) -0.006(2) 0.005(2) -0.012(2)
C52 0.035(2) 0.032(2) 0.031(2) -0.0086(17) -0.0022(17) -0.0124(18)
C53 0.0237(19) 0.028(2) 0.032(2) -0.0062(16) -0.0094(15) -0.0063(15)
C60 0.0216(18) 0.035(2) 0.034(2) -0.0207(17) 0.0056(15) -0.0116(16)
C61 0.0222(18) 0.034(2) 0.034(2) -0.0155(17) 0.0008(15) -0.0085(16)
C62 0.0220(18) 0.0266(19) 0.038(2) -0.0157(17) 0.0023(16) -0.0082(15)
C63 0.0211(18) 0.035(2) 0.043(2) -0.0232(19) 0.0057(16) -0.0110(16)
C64 0.0225(19) 0.034(2) 0.040(2) -0.0224(18) 0.0014(16) -0.0062(16)
C65 0.0252(19) 0.036(2) 0.031(2) -0.0165(17) 0.0043(15) -0.0110(16)
C67 0.033(2) 0.032(2) 0.061(3) -0.026(2) 0.003(2) -0.0099(18)
C68 0.052(3) 0.046(3) 0.076(4) -0.036(3) 0.009(3) -0.026(2)
C69 0.078(4) 0.049(3) 0.094(5) -0.039(3) 0.015(4) -0.036(3)
C70 0.056(3) 0.074(4) 0.029(2) -0.007(2) -0.008(2) -0.034(3)
C71 0.039(3) 0.074(4) 0.032(2) -0.024(2) -0.0004(19) -0.024(2)
C72 0.027(2) 0.054(3) 0.033(2) -0.024(2) -0.0046(16) -0.0141(19)
C73 0.0256(19) 0.045(2) 0.030(2) -0.0195(18) -0.0032(16) -0.0125(18)
C74 0.028(2) 0.047(3) 0.032(2) -0.0171(19) -0.0079(16) -0.0137(18)
C75 0.045(3) 0.053(3) 0.034(2) -0.010(2) -0.014(2) -0.021(2)
C80 0.0182(17) 0.0249(18) 0.033(2) -0.0106(16) -0.0023(14) -0.0040(14)
C81 0.0243(19) 0.0266(19) 0.032(2) -0.0086(16) -0.0031(15) -0.0078(15)
C82 0.0180(17) 0.0280(19) 0.036(2) -0.0139(17) -0.0044(15) -0.0039(15)
C83 0.0177(17) 0.028(2) 0.042(2) -0.0159(18) 0.0032(16) -0.0051(15)
C84 0.0173(17) 0.0252(19) 0.037(2) -0.0145(17) 0.0005(15) -0.0010(14)
C85 0.0217(18) 0.0246(18) 0.033(2) -0.0136(16) 0.0005(15) -0.0054(14)
C87 0.0179(18) 0.039(2) 0.049(3) -0.019(2) 0.0043(17) -0.0093(17)
C88 0.031(2) 0.047(3) 0.058(3) -0.020(2) 0.008(2) -0.018(2)
C89 0.039(3) 0.070(4) 0.066(4) -0.022(3) 0.011(3) -0.026(3)
C90 0.036(2) 0.050(3) 0.036(2) -0.015(2) -0.0042(18) -0.020(2)
C91 0.041(2) 0.039(2) 0.028(2) -0.0150(18) 0.0033(17) -0.0177(19)
C92 0.030(2) 0.032(2) 0.0254(18) -0.0093(16) 0.0043(15) -0.0127(16)
C93 0.028(2) 0.030(2) 0.0251(18) -0.0077(16) 0.0010(15) -0.0119(16)
C94 0.0267(19) 0.028(2) 0.0262(18) -0.0063(16) 0.0008(15) -0.0104(16)
C95 0.028(2) 0.036(2) 0.035(2) -0.0059(18) -0.0080(17) -0.0065(17)
C607 0.026(2) 0.055(3) 0.041(2) -0.031(2) 0.0042(17) -0.0147(19)
C708 0.0213(19) 0.036(2) 0.043(2) -0.0155(19) -0.0113(17) -0.0054(16)
C809 0.031(2) 0.031(2) 0.030(2) -0.0127(17) 0.0085(16) -0.0123(17)
C906 0.026(2) 0.030(2) 0.031(2) -0.0066(17) 0.0007(16) -0.0085(16)
Ag1 0.0252(3) 0.0365(3) 0.0379(3) -0.0189(2) -0.0022(2) -0.0078(2)
Cl1 0.0195(6) 0.0235(9) 0.0262(11) -0.0075(9) 0.0066(8) -0.0082(6)
C77 0.041(3) 0.038(3) 0.051(3) -0.015(2) 0.006(2) -0.018(2)
C78 0.038(3) 0.041(3) 0.061(3) -0.017(2) 0.006(2) -0.018(2)
C79 0.054(4) 0.053(4) 0.105(6) -0.026(4) 0.010(4) -0.027(3)
C97 0.029(2) 0.044(3) 0.048(3) -0.013(2) -0.002(2) -0.014(2)
C98 0.037(2) 0.041(3) 0.053(3) -0.019(2) -0.002(2) -0.015(2)
C99 0.058(4) 0.058(4) 0.087(5) -0.015(4) -0.003(4) -0.037(4)
O1 0.0195(6) 0.0235(9) 0.0262(11) -0.0075(9) 0.0066(8) -0.0082(6)
C77A 0.045(5) 0.043(5) 0.053(5) -0.015(4) 0.002(4) -0.017(4)
C78A 0.048(5) 0.048(5) 0.057(5) -0.016(4) 0.003(4) -0.017(4)
C79A 0.038(8) 0.037(8) 0.058(9) -0.015(7) 0.004(8) -0.024(7)
C97A 0.040(5) 0.047(5) 0.050(5) -0.013(4) -0.003(4) -0.015(4)
C98A 0.038(5) 0.045(5) 0.048(5) -0.015(4) -0.001(4) -0.017(4)
C99A 0.045(9) 0.056(9) 0.060(9) -0.012(7) -0.001(8) -0.021(7)
Al40 0.0307(6) 0.0339(7) 0.0300(6) -0.0158(5) -0.0007(5) -0.0057(5)
F1 0.0384(19) 0.107(3) 0.152(4) -0.069(3) -0.010(2) -0.011(2)
F2 0.093(3) 0.133(4) 0.095(3) -0.067(3) 0.046(2) -0.068(3)
F3 0.075(2) 0.088(3) 0.134(4) -0.062(3) 0.006(2) -0.049(2)
F4 0.108(3) 0.097(3) 0.081(3) -0.058(2) -0.042(2) 0.007(2)
F5 0.085(2) 0.060(2) 0.081(2) -0.0544(19) -0.0001(19) -0.0040(18)
F6 0.122(4) 0.113(3) 0.069(2) -0.050(2) 0.037(2) -0.055(3)
F7 0.094(3) 0.066(2) 0.067(2) -0.0301(18) -0.0290(19) -0.0188(19)
F8 0.076(2) 0.0448(18) 0.082(2) -0.0186(17) -0.0169(19) -0.0124(16)
F9 0.0402(18) 0.071(2) 0.116(3) -0.042(2) -0.0068(19) -0.0101(16)
O401 0.048(2) 0.0368(18) 0.066(2) -0.0275(17) -0.0040(17) -0.0099(15)
O406 0.065(3) 0.077(3) 0.043(2) -0.017(2) -0.0162(19) -0.013(2)
O411 0.058(2) 0.048(2) 0.068(2) -0.0262(19) 0.0028(19) -0.0242(18)
O416 0.049(2) 0.064(2) 0.049(2) -0.0340(19) 0.0088(16) -0.0076(18)
C402 0.035(2) 0.039(2) 0.050(3) -0.029(2) 0.002(2) -0.0105(19)
C403 0.044(3) 0.070(4) 0.091(5) -0.050(4) 0.003(3) -0.020(3)
C404 0.067(4) 0.060(4) 0.060(3) -0.043(3) -0.005(3) -0.007(3)
C405 0.052(3) 0.045(3) 0.062(3) -0.024(3) -0.007(3) -0.014(2)
C407 0.070(3) 0.079(3) 0.050(2) -0.023(2) -0.007(2) -0.010(2)
C412 0.065(3) 0.067(3) 0.075(3) -0.032(2) 0.005(2) -0.038(2)
C417 0.046(2) 0.049(2) 0.043(2) -0.0282(18) 0.0013(18) -0.0067(18)
F10 0.106(5) 0.114(5) 0.064(4) -0.053(3) 0.008(4) -0.008(4)
F11 0.127(5) 0.122(6) 0.036(3) -0.021(3) -0.018(4) -0.013(5)
F12 0.113(5) 0.109(5) 0.081(4) -0.020(4) 0.031(4) -0.030(4)
F13 0.096(5) 0.098(5) 0.072(4) -0.017(3) -0.015(4) 0.018(4)
F14 0.158(7) 0.089(5) 0.116(6) -0.036(4) -0.026(5) -0.008(5)
F15 0.099(5) 0.097(5) 0.061(4) -0.027(4) 0.013(3) 0.007(4)
F16 0.069(4) 0.164(6) 0.082(4) -0.003(4) -0.020(3) -0.047(4)
F17 0.073(4) 0.116(5) 0.104(4) -0.013(4) -0.041(3) -0.010(4)
F18 0.117(5) 0.129(5) 0.108(5) -0.053(4) -0.021(4) -0.035(4)
F19 0.084(4) 0.146(6) 0.134(6) -0.067(5) 0.059(4) -0.070(4)
F20 0.061(3) 0.063(3) 0.122(5) -0.039(3) 0.006(3) -0.014(3)
F21 0.101(5) 0.141(6) 0.062(4) -0.051(4) -0.007(3) -0.018(4)
F22 0.118(5) 0.152(6) 0.097(4) -0.071(4) 0.004(4) -0.052(4)
F23 0.115(5) 0.106(5) 0.078(4) -0.003(4) -0.030(4) -0.043(4)
F24 0.092(5) 0.183(6) 0.143(6) -0.024(5) -0.044(5) -0.072(5)
F25 0.117(5) 0.077(4) 0.144(6) -0.063(4) 0.039(5) -0.048(4)
F26 0.110(5) 0.102(5) 0.232(7) -0.057(5) 0.031(5) -0.086(4)
F27 0.130(5) 0.075(4) 0.107(5) 0.004(4) 0.009(4) -0.041(4)
F28 0.072(3) 0.092(4) 0.075(3) -0.045(3) -0.035(3) 0.029(3)
F29 0.131(5) 0.079(4) 0.043(3) -0.027(3) -0.013(3) -0.013(4)
F30 0.151(5) 0.066(3) 0.083(4) -0.019(3) -0.008(4) -0.035(3)
F31 0.075(2) 0.121(3) 0.095(3) -0.055(3) 0.039(2) -0.024(2)
F32 0.062(3) 0.104(4) 0.095(4) -0.059(3) -0.029(3) 0.014(3)
F33 0.077(3) 0.105(4) 0.120(4) -0.062(4) -0.006(3) -0.037(3)
F34 0.138(5) 0.055(3) 0.060(3) -0.010(2) -0.020(3) -0.030(3)
F35 0.079(4) 0.069(3) 0.081(3) -0.059(3) -0.009(3) 0.008(3)
F36 0.075(3) 0.090(3) 0.087(3) -0.045(3) -0.009(3) -0.038(3)
C408 0.080(4) 0.083(4) 0.065(3) -0.033(3) -0.001(3) -0.013(3)
C409 0.084(4) 0.081(4) 0.063(3) -0.027(3) -0.007(3) -0.010(3)
C410 0.081(4) 0.098(4) 0.076(4) -0.024(3) -0.009(3) -0.023(3)
C413 0.075(4) 0.087(4) 0.086(4) -0.036(3) 0.009(3) -0.035(3)
C414 0.095(4) 0.107(4) 0.100(4) -0.034(4) -0.009(4) -0.040(4)
C415 0.098(4) 0.087(4) 0.118(4) -0.037(4) 0.010(4) -0.040(3)
C418 0.078(4) 0.057(3) 0.057(3) -0.028(3) -0.002(3) -0.013(3)
C419 0.064(3) 0.073(3) 0.070(3) -0.040(3) 0.009(3) -0.023(3)
C420 0.058(3) 0.055(3) 0.055(3) -0.032(3) -0.005(3) -0.015(3)
F10A 0.106(7) 0.129(7) 0.073(6) -0.043(6) -0.018(5) -0.032(6)
F11A 0.119(7) 0.111(7) 0.061(7) -0.038(6) -0.007(6) -0.022(6)
F12A 0.088(7) 0.108(7) 0.094(7) -0.034(6) 0.023(6) -0.021(6)
F13A 0.134(8) 0.108(7) 0.095(8) -0.031(6) 0.011(7) -0.034(6)
F14A 0.126(8) 0.047(6) 0.073(6) -0.019(5) -0.032(6) 0.018(6)
F15A 0.122(8) 0.091(7) 0.078(6) -0.012(5) -0.018(6) 0.009(6)
F16A 0.091(7) 0.115(8) 0.078(7) -0.018(6) 0.003(6) 0.002(6)
F17A 0.092(7) 0.122(8) 0.109(7) -0.010(7) -0.022(6) 0.010(7)
F18A 0.093(8) 0.150(8) 0.113(8) -0.016(7) -0.010(7) -0.030(6)
F19A 0.103(8) 0.154(9) 0.122(8) -0.050(7) 0.035(7) -0.049(7)
F20A 0.105(7) 0.103(7) 0.088(7) -0.050(6) 0.010(6) -0.041(6)
F21A 0.120(7) 0.129(8) 0.094(7) -0.014(6) 0.005(6) -0.052(6)
F22A 0.122(7) 0.126(8) 0.081(7) -0.030(6) -0.006(6) -0.039(6)
F23A 0.075(6) 0.096(6) 0.125(7) -0.027(6) -0.018(6) -0.027(5)
F24A 0.108(8) 0.162(8) 0.137(8) -0.026(7) -0.023(8) -0.057(7)
F25A 0.108(6) 0.100(6) 0.118(7) -0.063(5) 0.001(6) -0.054(5)
F26A 0.122(8) 0.123(8) 0.193(9) -0.045(7) 0.021(8) -0.049(7)
F27A 0.102(7) 0.069(6) 0.126(7) -0.017(6) 0.006(6) -0.039(5)
F28A 0.080(7) 0.094(7) 0.075(7) -0.034(6) -0.011(6) -0.021(6)
F29A 0.099(8) 0.072(8) 0.061(9) -0.017(7) -0.004(8) -0.011(7)
F30A 0.099(8) 0.070(7) 0.076(7) -0.040(6) -0.017(6) -0.003(6)
F31A 0.075(2) 0.121(3) 0.095(3) -0.055(3) 0.039(2) -0.024(2)
F32A 0.067(6) 0.109(7) 0.086(7) -0.023(6) -0.015(6) -0.020(6)
F33A 0.092(7) 0.086(6) 0.097(7) -0.031(6) 0.018(6) -0.032(6)
F34A 0.076(6) 0.074(6) 0.074(6) -0.021(5) 0.001(6) 0.004(5)
F35A 0.079(7) 0.060(7) 0.062(7) -0.032(5) 0.005(6) -0.013(6)
F36A 0.075(7) 0.046(6) 0.065(6) -0.027(5) 0.006(6) -0.008(5)
C508 0.082(4) 0.091(4) 0.066(4) -0.032(4) -0.006(4) -0.017(4)
C509 0.091(4) 0.085(4) 0.072(4) -0.029(4) -0.007(4) -0.013(4)
C510 0.082(4) 0.095(4) 0.076(4) -0.026(4) -0.009(4) -0.017(4)
C513 0.088(5) 0.100(5) 0.094(5) -0.032(4) 0.008(4) -0.037(4)
C514 0.092(5) 0.105(5) 0.102(5) -0.028(4) -0.006(4) -0.040(4)
C515 0.099(5) 0.093(5) 0.119(5) -0.033(4) 0.005(4) -0.041(4)
C518 0.066(5) 0.059(4) 0.057(4) -0.029(4) -0.002(4) -0.014(4)
C519 0.065(4) 0.074(5) 0.070(4) -0.036(4) 0.006(4) -0.018(4)
C520 0.069(5) 0.062(4) 0.062(4) -0.026(4) 0.000(4) -0.015(4)
C101 0.156(8) 0.136(8) 0.125(8) -0.029(6) 0.034(7) -0.055(7)
C102 0.143(5) 0.142(5) 0.130(5) -0.048(4) 0.008(4) -0.042(4)
C103 0.132(5) 0.136(5) 0.140(5) -0.044(4) -0.004(4) -0.050(4)
C104 0.137(5) 0.137(5) 0.141(5) -0.045(4) -0.005(4) -0.050(4)
C105 0.149(5) 0.146(5) 0.154(5) -0.041(4) -0.005(4) -0.053(4)
C106 0.140(8) 0.156(8) 0.110(7) -0.066(6) -0.015(6) -0.048(6)
C107 0.186(9) 0.175(10) 0.163(9) -0.047(8) -0.042(8) -0.064(8)
C108 0.172(6) 0.171(6) 0.152(6) -0.059(5) -0.011(4) -0.047(4)
C109 0.170(6) 0.172(6) 0.153(6) -0.069(4) -0.004(4) -0.052(4)
C201 0.143(10) 0.151(10) 0.134(10) -0.036(8) 0.009(8) -0.045(8)
C202 0.138(6) 0.140(6) 0.135(6) -0.045(4) 0.005(4) -0.045(4)
C203 0.140(5) 0.139(5) 0.140(5) -0.045(4) -0.001(4) -0.045(4)
C204 0.140(5) 0.141(5) 0.143(5) -0.044(4) -0.003(4) -0.048(4)
C205 0.143(6) 0.144(6) 0.144(6) -0.048(4) -0.008(4) -0.049(4)
C206 0.147(10) 0.152(10) 0.144(10) -0.050(8) -0.004(8) -0.052(8)
C207 0.188(12) 0.177(12) 0.174(12) -0.060(9) -0.013(9) -0.053(9)
C208 0.171(7) 0.170(7) 0.161(7) -0.061(5) -0.006(5) -0.052(5)
C209 0.170(7) 0.171(7) 0.159(6) -0.061(5) -0.005(5) -0.047(4)

loop_
_atom_type_symbol
_atom_type_description
_atom_type_scat_dispersion_real
_atom_type_scat_dispersion_imag
_atom_type_scat_source
C C 0.0033 0.0016 'International Tables Vol C Tables 4.2.6.8 and 6.1.1.4'
H H 0.0000 0.0000 'International Tables Vol C Tables 4.2.6.8 and 6.1.1.4'
Ag Ag -0.8971 1.1015 'International Tables Vol C Tables 4.2.6.8 and 6.1.1.4'
Al Al 0.0645 0.0514 'International Tables Vol C Tables 4.2.6.8 and 6.1.1.4'
Cl Cl 0.1484 0.1585 'International Tables Vol C Tables 4.2.6.8 and 6.1.1.4'
F F 0.0171 0.0103 'International Tables Vol C Tables 4.2.6.8 and 6.1.1.4'
O O 0.0106 0.0060 'International Tables Vol C Tables 4.2.6.8 and 6.1.1.4'
P P 0.1023 0.0942 'International Tables Vol C Tables 4.2.6.8 and 6.1.1.4'
Rh Rh -1.1178 0.9187 'International Tables Vol C Tables 4.2.6.8 and 6.1.1.4'

loop_
_geom_angle_atom_site_label_1
_geom_angle_atom_site_label_2
_geom_angle_atom_site_label_3
_geom_angle
_geom_angle_site_symmetry_1
_geom_angle_site_symmetry_3
_geom_angle_publ_flag
P20 Rh1 Cl1 92.55(7) . . ?
P40 Rh1 P20 173.51(4) . . ?
P40 Rh1 Cl1 93.51(7) . . ?
C4 Rh1 P20 89.27(11) . . ?
C4 Rh1 P40 90.58(11) . . ?
C4 Rh1 C15 80.97(16) . . ?
C4 Rh1 Cl1 112.34(12) . . ?
C4 Rh1 O1 104.5(3) . . ?
C15 Rh1 P20 86.76(11) . . ?
C15 Rh1 P40 86.81(11) . . ?
C15 Rh1 Cl1 166.68(12) . . ?
C15 Rh1 O1 174.6(3) . . ?
O1 Rh1 P20 92.8(3) . . ?
O1 Rh1 P40 93.5(3) . . ?
C21 P20 Rh1 111.11(13) . . ?
C21 P20 C27 103.96(18) . . ?
C21 P20 C33 103.82(19) . . ?
C27 P20 Rh1 114.69(13) . . ?
C27 P20 C33 100.55(18) . . ?
C33 P20 Rh1 120.81(14) . . ?
C41 P40 Rh1 111.87(13) . . ?
C41 P40 C47 102.62(18) . . ?
C41 P40 C53 103.98(18) . . ?
C47 P40 Rh1 116.88(12) . . ?
C47 P40 C53 100.90(18) . . ?
C53 P40 Rh1 118.56(13) . . ?
C63 O66 C67 111.7(3) . . ?
C73 O76 Ag1 90.6(2) . . ?
C73 O76 C77 116.9(4) . . ?
C73 O76 C77A 97.5(12) . . ?
C77 O76 Ag1 149.1(3) . . ?
C83 O86 C87 112.5(3) . . ?
C93 O96 Ag1 90.7(2) . . ?
C93 O96 C97 109.4(3) . . ?
C93 O96 C97A 121.7(16) . . ?
C97 O96 Ag1 159.8(3) . . ?
C5 C4 Rh1 122.8(3) . . ?
C5 C4 C9 121.6(4) . . ?
C9 C4 Rh1 115.5(3) . . ?
C4 C5 H5 120.5 . . ?
C6 C5 C4 119.1(4) . . ?
C6 C5 H5 120.5 . . ?
C5 C6 H6 119.8 . . ?
C5 C6 C7 120.4(4) . . ?
C7 C6 H6 119.8 . . ?
C6 C7 H7 119.8 . . ?
C6 C7 C8 120.4(4) . . ?
C8 C7 H7 119.8 . . ?
C7 C8 H8 120.0 . . ?
C7 C8 C9 120.1(4) . . ?
C9 C8 H8 120.0 . . ?
C4 C9 C8 118.4(4) . . ?
C4 C9 C10 114.9(3) . . ?
C8 C9 C10 126.6(4) . . ?
C11 C10 C9 126.9(4) . . ?
C11 C10 C15 120.7(4) . . ?
C15 C10 C9 112.5(3) . . ?
C10 C11 H11 120.1 . . ?
C10 C11 C12 119.8(5) . . ?
C12 C11 H11 120.1 . . ?
C11 C12 H12 120.2 . . ?
C13 C12 C11 119.7(4) . . ?
C13 C12 H12 120.2 . . ?
C12 C13 H13 119.3 . . ?
C12 C13 C14 121.4(4) . . ?
C14 C13 H13 119.3 . . ?
C13 C14 H14 120.4 . . ?
C15 C14 C13 119.2(4) . . ?
C15 C14 H14 120.4 . . ?
C10 C15 Rh1 116.1(3) . . ?
C14 C15 Rh1 124.6(3) . . ?
C14 C15 C10 119.2(4) . . ?
C22 C21 P20 119.8(3) . . ?
C22 C21 C26 118.1(4) . . ?
C26 C21 P20 122.0(3) . . ?
C21 C22 H22 119.7 . . ?
C21 C22 C23 120.6(4) . . ?
C23 C22 H22 119.7 . . ?
C22 C23 H23 120.0 . . ?
C24 C23 C22 120.1(4) . . ?
C24 C23 H23 120.0 . . ?
C23 C24 H24 119.9 . . ?
C23 C24 C25 120.1(4) . . ?
C25 C24 H24 119.9 . . ?
C24 C25 H25 119.9 . . ?
C26 C25 C24 120.2(4) . . ?
C26 C25 H25 119.9 . . ?
C21 C26 H26 119.6 . . ?
C25 C26 C21 120.9(4) . . ?
C25 C26 H26 119.6 . . ?
C28 C27 P20 121.9(3) . . ?
C28 C27 C32 119.0(4) . . ?
C32 C27 P20 118.9(3) . . ?
C27 C28 H28 119.8 . . ?
C27 C28 C29 120.4(4) . . ?
C29 C28 H28 119.8 . . ?
C28 C29 H29 120.1 . . ?
C28 C29 C30 119.7(5) . . ?
C30 C29 H29 120.1 . . ?
C29 C30 H30 119.8 . . ?
C31 C30 C29 120.5(4) . . ?
C31 C30 H30 119.8 . . ?
C30 C31 H31 119.9 . . ?
C30 C31 C32 120.1(4) . . ?
C32 C31 H31 119.9 . . ?
C27 C32 H32 119.9 . . ?
C31 C32 C27 120.3(4) . . ?
C31 C32 H32 119.9 . . ?
P20 C33 H33A 107.5 . . ?
P20 C33 H33B 107.5 . . ?
H33A C33 H33B 107.0 . . ?
C60 C33 P20 119.2(3) . . ?
C60 C33 H33A 107.5 . . ?
C60 C33 H33B 107.5 . . ?
C42 C41 P40 120.0(3) . . ?
C46 C41 P40 121.5(3) . . ?
C46 C41 C42 118.4(4) . . ?
C41 C42 H42 119.2 . . ?
C43 C42 C41 121.6(4) . . ?
C43 C42 H42 119.2 . . ?
C42 C43 H43 120.5 . . ?
C42 C43 C44 118.9(5) . . ?
C44 C43 H43 120.5 . . ?
C43 C44 H44 119.8 . . ?
C45 C44 C43 120.5(4) . . ?
C45 C44 H44 119.8 . . ?
C44 C45 H45 120.0 . . ?
C44 C45 C46 120.0(5) . . ?
C46 C45 H45 120.0 . . ?
C41 C46 C45 120.6(5) . . ?
C41 C46 H46 119.7 . . ?
C45 C46 H46 119.7 . . ?
C48 C47 P40 119.7(3) . . ?
C52 C47 P40 121.4(3) . . ?
C52 C47 C48 118.9(4) . . ?
C47 C48 H48 120.1 . . ?
C49 C48 C47 119.7(4) . . ?
C49 C48 H48 120.1 . . ?
C48 C49 H49 119.4 . . ?
C50 C49 C48 121.2(4) . . ?
C50 C49 H49 119.4 . . ?
C49 C50 H50 120.5 . . ?
C49 C50 C51 119.1(4) . . ?
C51 C50 H50 120.5 . . ?
C50 C51 H51 119.9 . . ?
C50 C51 C52 120.3(5) . . ?
C52 C51 H51 119.9 . . ?
C47 C52 C51 120.8(4) . . ?
C47 C52 H52 119.6 . . ?
C51 C52 H52 119.6 . . ?
P40 C53 H53A 107.6 . . ?
P40 C53 H53B 107.6 . . ?
H53A C53 H53B 107.1 . . ?
C80 C53 P40 118.7(3) . . ?
C80 C53 H53A 107.6 . . ?
C80 C53 H53B 107.6 . . ?
C61 C60 C33 124.3(4) . . ?
C61 C60 C65 117.8(4) . . ?
C65 C60 C33 117.9(4) . . ?
C60 C61 H61 119.0 . . ?
C62 C61 C60 122.0(4) . . ?
C62 C61 H61 119.0 . . ?
C61 C62 C63 118.6(4) . . ?
C61 C62 C906 119.7(4) . . ?
C63 C62 C906 121.6(4) . . ?
O66 C63 C62 120.2(4) . . ?
O66 C63 C64 119.5(4) . . ?
C64 C63 C62 120.3(4) . . ?
C63 C64 C607 122.3(4) . . ?
C65 C64 C63 119.3(4) . . ?
C65 C64 C607 118.4(4) . . ?
C60 C65 H65 119.2 . . ?
C64 C65 C60 121.6(4) . . ?
C64 C65 H65 119.2 . . ?
O66 C67 H67A 109.8 . . ?
O66 C67 H67B 109.8 . . ?
O66 C67 C68 109.2(4) . . ?
H67A C67 H67B 108.3 . . ?
C68 C67 H67A 109.8 . . ?
C68 C67 H67B 109.8 . . ?
C67 C68 H68A 109.6 . . ?
C67 C68 H68B 109.6 . . ?
C67 C68 C69 110.1(4) . . ?
H68A C68 H68B 108.1 . . ?
C69 C68 H68A 109.6 . . ?
C69 C68 H68B 109.6 . . ?
C68 C69 H69A 109.5 . . ?
C68 C69 H69B 109.5 . . ?
C68 C69 H69C 109.5 . . ?
H69A C69 H69B 109.5 . . ?
H69A C69 H69C 109.5 . . ?
H69B C69 H69C 109.5 . . ?
C71 C70 H70 120.3 . . ?
C75 C70 H70 120.3 . . ?
C75 C70 C71 119.4(5) . . ?
C70 C71 H71 119.1 . . ?
C70 C71 C72 121.7(5) . . ?
C72 C71 H71 119.1 . . ?
C71 C72 C73 117.3(4) . . ?
C71 C72 C607 121.7(4) . . ?
C73 C72 C607 120.7(4) . . ?
O76 C73 C72 119.3(4) . . ?
O76 C73 C74 118.0(4) . . ?
C72 C73 C74 122.5(4) . . ?
C73 C74 C75 117.1(4) . . ?
C73 C74 C708 120.1(4) . . ?
C75 C74 C708 122.6(4) . . ?
C70 C75 C74 121.7(5) . . ?
C70 C75 H75 119.1 . . ?
C74 C75 H75 119.1 . . ?
C81 C80 C53 118.2(4) . . ?
C85 C80 C53 123.7(3) . . ?
C85 C80 C81 118.1(4) . . ?
C80 C81 H81 118.7 . . ?
C80 C81 C82 122.6(4) . . ?
C82 C81 H81 118.7 . . ?
C81 C82 C83 117.6(4) . . ?
C81 C82 C708 119.6(4) . . ?
C83 C82 C708 122.8(4) . . ?
O86 C83 C82 119.4(4) . . ?
O86 C83 C84 119.1(4) . . ?
C82 C83 C84 121.5(4) . . ?
C83 C84 C809 121.9(4) . . ?
C85 C84 C83 118.0(4) . . ?
C85 C84 C809 120.1(4) . . ?
C80 C85 C84 121.8(4) . . ?
C80 C85 H85 119.1 . . ?
C84 C85 H85 119.1 . . ?
O86 C87 H87A 110.0 . . ?
O86 C87 H87B 110.0 . . ?
O86 C87 C88 108.4(4) . . ?
H87A C87 H87B 108.4 . . ?
C88 C87 H87A 110.0 . . ?
C88 C87 H87B 110.0 . . ?
C87 C88 H88A 109.2 . . ?
C87 C88 H88B 109.2 . . ?
H88A C88 H88B 107.9 . . ?
C89 C88 C87 111.9(4) . . ?
C89 C88 H88A 109.2 . . ?
C89 C88 H88B 109.2 . . ?
C88 C89 H89A 109.5 . . ?
C88 C89 H89B 109.5 . . ?
C88 C89 H89C 109.5 . . ?
H89A C89 H89B 109.5 . . ?
H89A C89 H89C 109.5 . . ?
H89B C89 H89C 109.5 . . ?
C91 C90 H90 119.9 . . ?
C95 C90 H90 119.9 . . ?
C95 C90 C91 120.3(4) . . ?
C90 C91 H91 119.9 . . ?
C90 C91 C92 120.3(4) . . ?
C92 C91 H91 119.9 . . ?
C91 C92 C809 120.6(4) . . ?
C93 C92 C91 117.8(4) . . ?
C93 C92 C809 121.4(4) . . ?
O96 C93 C92 119.2(3) . . ?
O96 C93 C94 117.8(3) . . ?
C92 C93 C94 122.8(4) . . ?
C93 C94 C906 121.0(3) . . ?
C95 C94 C93 117.2(4) . . ?
C95 C94 C906 121.7(4) . . ?
C90 C95 C94 121.2(4) . . ?
C90 C95 H95 119.4 . . ?
C94 C95 H95 119.4 . . ?
C64 C607 H60A 109.5 . . ?
C64 C607 H60B 109.5 . . ?
C72 C607 C64 110.5(3) . . ?
C72 C607 H60A 109.5 . . ?
C72 C607 H60B 109.5 . . ?
H60A C607 H60B 108.1 . . ?
C74 C708 C82 110.3(3) . . ?
C74 C708 H70A 109.6 . . ?
C74 C708 H70B 109.6 . . ?
C82 C708 H70A 109.6 . . ?
C82 C708 H70B 109.6 . . ?
H70A C708 H70B 108.1 . . ?
C84 C809 C92 111.3(3) . . ?
C84 C809 H80A 109.4 . . ?
C84 C809 H80B 109.4 . . ?
C92 C809 H80A 109.4 . . ?
C92 C809 H80B 109.4 . . ?
H80A C809 H80B 108.0 . . ?
C62 C906 H90A 109.4 . . ?
C62 C906 H90B 109.4 . . ?
C94 C906 C62 111.3(3) . . ?
C94 C906 H90A 109.4 . . ?
C94 C906 H90B 109.4 . . ?
H90A C906 H90B 108.0 . . ?
O76 Ag1 O96 88.61(10) . . ?
O76 Ag1 Cl1 166.58(9) . . ?
Cl1 Ag1 O96 104.80(7) . . ?
Rh1 Cl1 Ag1 142.06(8) . . ?
O76 C77 H77A 109.4 . . ?
O76 C77 H77B 109.4 . . ?
O76 C77 C78 111.2(4) . . ?
H77A C77 H77B 108.0 . . ?
C78 C77 H77A 109.4 . . ?
C78 C77 H77B 109.4 . . ?
C77 C78 H78A 109.3 . . ?
C77 C78 H78B 109.3 . . ?
C77 C78 C79 111.5(5) . . ?
H78A C78 H78B 108.0 . . ?
C79 C78 H78A 109.3 . . ?
C79 C78 H78B 109.3 . . ?
C78 C79 H79A 109.5 . . ?
C78 C79 H79B 109.5 . . ?
C78 C79 H79C 109.5 . . ?
H79A C79 H79B 109.5 . . ?
H79A C79 H79C 109.5 . . ?
H79B C79 H79C 109.5 . . ?
O96 C97 H97A 109.7 . . ?
O96 C97 H97B 109.7 . . ?
O96 C97 C98 109.8(4) . . ?
H97A C97 H97B 108.2 . . ?
C98 C97 H97A 109.7 . . ?
C98 C97 H97B 109.7 . . ?
C97 C98 H98A 109.2 . . ?
C97 C98 H98B 109.2 . . ?
H98A C98 H98B 107.9 . . ?
C99 C98 C97 111.9(5) . . ?
C99 C98 H98A 109.2 . . ?
C99 C98 H98B 109.2 . . ?
C98 C99 H99A 109.5 . . ?
C98 C99 H99B 109.5 . . ?
C98 C99 H99C 109.5 . . ?
H99A C99 H99B 109.5 . . ?
H99A C99 H99C 109.5 . . ?
H99B C99 H99C 109.5 . . ?
Rh1 O1 H1A 126.9 . . ?
Rh1 O1 H1B 128.9 . . ?
H1A O1 H1B 104.2 . . ?
O76 C77A H77C 110.6 . . ?
O76 C77A H77D 110.6 . . ?
O76 C77A C78A 105.5(17) . . ?
H77C C77A H77D 108.8 . . ?
C78A C77A H77C 110.6 . . ?
C78A C77A H77D 110.6 . . ?
C77A C78A H78C 107.6 . . ?
C77A C78A H78D 107.6 . . ?
C77A C78A C79A 119(3) . . ?
H78C C78A H78D 107.0 . . ?
C79A C78A H78C 107.6 . . ?
C79A C78A H78D 107.6 . . ?
C78A C79A H79D 109.5 . . ?
C78A C79A H79E 109.5 . . ?
C78A C79A H79F 109.5 . . ?
H79D C79A H79E 109.5 . . ?
H79D C79A H79F 109.5 . . ?
H79E C79A H79F 109.5 . . ?
O96 C97A H97C 111.6 . . ?
O96 C97A H97D 111.6 . . ?
O96 C97A C98A 100.7(16) . . ?
H97C C97A H97D 109.4 . . ?
C98A C97A H97C 111.6 . . ?
C98A C97A H97D 111.6 . . ?
C97A C98A H98C 110.1 . . ?
C97A C98A H98D 110.1 . . ?
C97A C98A C99A 108(3) . . ?
H98C C98A H98D 108.4 . . ?
C99A C98A H98C 110.1 . . ?
C99A C98A H98D 110.1 . . ?
C98A C99A H99D 109.5 . . ?
C98A C99A H99E 109.5 . . ?
C98A C99A H99F 109.5 . . ?
H99D C99A H99E 109.5 . . ?
H99D C99A H99F 109.5 . . ?
H99E C99A H99F 109.5 . . ?
O401 Al40 O406 108.69(19) . . ?
O401 Al40 O411 105.93(18) . . ?
O406 Al40 O411 113.8(2) . . ?
O416 Al40 O401 113.3(2) . . ?
O416 Al40 O406 107.55(19) . . ?
O416 Al40 O411 107.71(19) . . ?
C402 O401 Al40 151.1(3) . . ?
C407 O406 Al40 153.1(3) . . ?
C412 O411 Al40 151.5(3) . . ?
C417 O416 Al40 152.4(3) . . ?
O401 C402 C403 112.6(4) . . ?
O401 C402 C404 110.6(5) . . ?
O401 C402 C405 106.8(4) . . ?
C403 C402 C404 108.7(4) . . ?
C403 C402 C405 108.6(5) . . ?
C404 C402 C405 109.4(4) . . ?
F1 C403 F2 105.6(5) . . ?
F1 C403 F3 109.7(5) . . ?
F1 C403 C402 110.8(6) . . ?
F2 C403 C402 110.6(5) . . ?
F3 C403 F2 105.4(6) . . ?
F3 C403 C402 114.2(5) . . ?
F4 C404 C402 109.5(5) . . ?
F5 C404 F4 107.5(5) . . ?
F5 C404 C402 112.8(5) . . ?
F6 C404 F4 107.5(6) . . ?
F6 C404 F5 107.5(5) . . ?
F6 C404 C402 111.8(5) . . ?
F7 C405 F8 109.3(5) . . ?
F7 C405 F9 107.0(4) . . ?
F7 C405 C402 110.9(4) . . ?
F8 C405 F9 106.5(4) . . ?
F8 C405 C402 113.3(4) . . ?
F9 C405 C402 109.6(5) . . ?
O406 C407 C408 109.8(4) . . ?
O406 C407 C409 112.7(4) . . ?
O406 C407 C410 106.6(4) . . ?
O406 C407 C508 108.0(4) . . ?
O406 C407 C509 103.2(4) . . ?
O406 C407 C510 113.0(4) . . ?
C408 C407 C410 108.4(4) . . ?
C409 C407 C408 111.7(4) . . ?
C409 C407 C410 107.4(4) . . ?
C508 C407 C509 108.3(4) . . ?
C510 C407 C508 114.4(5) . . ?
C510 C407 C509 109.2(4) . . ?
O411 C412 C413 110.9(3) . . ?
O411 C412 C414 108.3(4) . . ?
O411 C412 C415 109.3(4) . . ?
O411 C412 C513 108.0(4) . . ?
O411 C412 C514 110.0(4) . . ?
O411 C412 C515 107.1(4) . . ?
C413 C412 C414 107.7(4) . . ?
C415 C412 C413 111.4(4) . . ?
C415 C412 C414 109.2(4) . . ?
C514 C412 C513 110.6(4) . . ?
C514 C412 C515 111.8(4) . . ?
C515 C412 C513 109.3(4) . . ?
O416 C417 C418 109.8(3) . . ?
O416 C417 C419 105.3(3) . . ?
O416 C417 C420 112.0(3) . . ?
O416 C417 C518 108.3(4) . . ?
O416 C417 C519 111.4(4) . . ?
O416 C417 C520 107.3(4) . . ?
C418 C417 C419 107.8(3) . . ?
C420 C417 C418 112.1(3) . . ?
C420 C417 C419 109.5(3) . . ?
C519 C417 C518 111.0(4) . . ?
C519 C417 C520 111.2(4) . . ?
C520 C417 C518 107.4(4) . . ?
F10 C408 C407 112.1(5) . . ?
F10 C408 F11 108.4(6) . . ?
F10 C408 F12 107.3(6) . . ?
F11 C408 C407 113.1(6) . . ?
F11 C408 F12 106.2(6) . . ?
F12 C408 C407 109.4(5) . . ?
F13 C409 C407 113.3(6) . . ?
F14 C409 C407 112.7(6) . . ?
F14 C409 F13 106.7(6) . . ?
F14 C409 F15 103.5(7) . . ?
F15 C409 C407 115.4(6) . . ?
F15 C409 F13 104.3(6) . . ?
F16 C410 C407 110.8(5) . . ?
F17 C410 C407 113.8(6) . . ?
F17 C410 F16 107.3(6) . . ?
F18 C410 C407 112.7(6) . . ?
F18 C410 F16 106.1(7) . . ?
F18 C410 F17 105.7(6) . . ?
F19 C413 C412 111.6(6) . . ?
F19 C413 F20 107.3(6) . . ?
F19 C413 F21 108.5(6) . . ?
F20 C413 C412 110.6(5) . . ?
F20 C413 F21 110.0(6) . . ?
F21 C413 C412 108.8(5) . . ?
F22 C414 C412 109.6(5) . . ?
F22 C414 F23 112.4(6) . . ?
F22 C414 F24 110.1(6) . . ?
F23 C414 C412 109.4(5) . . ?
F23 C414 F24 107.6(6) . . ?
F24 C414 C412 107.6(6) . . ?
F25 C415 C412 108.0(5) . . ?
F26 C415 C412 108.6(5) . . ?
F26 C415 F25 107.9(6) . . ?
F27 C415 C412 107.7(5) . . ?
F27 C415 F25 112.3(6) . . ?
F27 C415 F26 112.2(6) . . ?
F28 C418 C417 110.3(4) . . ?
F29 C418 C417 112.1(5) . . ?
F29 C418 F28 106.5(5) . . ?
F30 C418 C417 112.7(4) . . ?
F30 C418 F28 108.3(5) . . ?
F30 C418 F29 106.7(5) . . ?
F31 C419 C417 110.6(5) . . ?
F31 C419 F33 109.3(5) . . ?
F32 C419 C417 110.1(4) . . ?
F32 C419 F31 108.6(5) . . ?
F32 C419 F33 107.3(5) . . ?
F33 C419 C417 110.9(4) . . ?
F34 C420 C417 111.6(4) . . ?
F34 C420 F35 106.4(5) . . ?
F35 C420 C417 112.5(5) . . ?
F36 C420 C417 110.9(4) . . ?
F36 C420 F34 108.5(5) . . ?
F36 C420 F35 106.8(5) . . ?
F10A C508 C407 110.4(6) . . ?
F10A C508 F12A 106.8(7) . . ?
F11A C508 C407 113.3(7) . . ?
F11A C508 F10A 109.2(7) . . ?
F11A C508 F12A 107.4(7) . . ?
F12A C508 C407 109.6(6) . . ?
F13A C509 C407 112.9(7) . . ?
F13A C509 F14A 104.7(7) . . ?
F14A C509 C407 110.1(6) . . ?
F15A C509 C407 113.9(7) . . ?
F15A C509 F13A 107.6(7) . . ?
F15A C509 F14A 107.0(7) . . ?
F16A C510 C407 114.5(7) . . ?
F16A C510 F17A 103.1(7) . . ?
F17A C510 C407 113.2(7) . . ?
F18A C510 C407 115.6(7) . . ?
F18A C510 F16A 104.2(7) . . ?
F18A C510 F17A 104.8(7) . . ?
F19A C513 C412 110.4(7) . . ?
F19A C513 F20A 108.4(7) . . ?
F19A C513 F21A 108.5(7) . . ?
F20A C513 C412 109.9(6) . . ?
F21A C513 C412 110.4(6) . . ?
F21A C513 F20A 109.1(7) . . ?
F22A C514 C412 108.8(6) . . ?
F23A C514 C412 108.8(6) . . ?
F23A C514 F22A 109.8(7) . . ?
F24A C514 C412 110.8(7) . . ?
F24A C514 F22A 109.4(7) . . ?
F24A C514 F23A 109.3(7) . . ?
F25A C515 C412 106.8(6) . . ?
F25A C515 F26A 113.1(7) . . ?
F25A C515 F27A 111.4(7) . . ?
F26A C515 C412 108.9(7) . . ?
F26A C515 F27A 110.0(7) . . ?
F27A C515 C412 106.5(6) . . ?
F28A C518 C417 111.7(6) . . ?
F29A C518 C417 111.4(6) . . ?
F29A C518 F28A 106.9(7) . . ?
F30A C518 C417 111.9(6) . . ?
F30A C518 F28A 107.4(7) . . ?
F30A C518 F29A 107.4(7) . . ?
F31A C519 C417 112.1(7) . . ?
F32A C519 C417 111.5(6) . . ?
F32A C519 F31A 107.3(7) . . ?
F32A C519 F33A 107.9(7) . . ?
F33A C519 C417 110.2(6) . . ?
F33A C519 F31A 107.6(7) . . ?
F34A C520 C417 110.7(6) . . ?
F34A C520 F35A 108.8(6) . . ?
F34A C520 F36A 107.3(7) . . ?
F35A C520 C417 111.5(6) . . ?
F35A C520 F36A 107.6(6) . . ?
F36A C520 C417 110.9(6) . . ?
H10A C101 H10B 109.5 . . ?
H10A C101 H10C 109.5 . . ?
H10B C101 H10C 109.5 . . ?
C102 C101 H10A 109.5 . . ?
C102 C101 H10B 109.5 . . ?
C102 C101 H10C 109.5 . . ?
C101 C102 H10D 110.3 . . ?
C101 C102 H10E 110.3 . . ?
H10D C102 H10E 108.6 . . ?
C103 C102 C101 107.0(9) . . ?
C103 C102 H10D 110.3 . . ?
C103 C102 H10E 110.3 . . ?
C102 C103 H10F 109.4 . . ?
C102 C103 H10G 109.4 . . ?
H10F C103 H10G 108.0 . . ?
C104 C103 C102 111.1(9) . . ?
C104 C103 H10F 109.4 . . ?
C104 C103 H10G 109.4 . . ?
C103 C104 H10H 109.9 . . ?
C103 C104 H10I 109.9 . . ?
C103 C104 C105 109.0(9) . . ?
H10H C104 H10I 108.3 . . ?
C105 C104 H10H 109.9 . . ?
C105 C104 H10I 109.9 . . ?
C104 C105 H10J 109.3 . . ?
C104 C105 H10K 109.3 . . ?
H10J C105 H10K 108.0 . . ?
C106 C105 C104 111.4(9) . . ?
C106 C105 H10J 109.3 . . ?
C106 C105 H10K 109.3 . . ?
C105 C106 H10L 109.5 . . ?
C105 C106 H10N 109.5 . . ?
C105 C106 H10M 109.5 . . ?
H10L C106 H10N 109.5 . . ?
H10L C106 H10M 109.5 . . ?
H10N C106 H10M 109.5 . . ?
H10O C107 H10P 109.5 . . ?
H10O C107 H10Q 109.5 . . ?
H10P C107 H10Q 109.5 . . ?
C108 C107 H10O 109.5 . . ?
C108 C107 H10P 109.5 . . ?
C108 C107 H10Q 109.5 . . ?
C107 C108 H10R 109.9 . . ?
C107 C108 H10S 109.9 . . ?
C107 C108 C109 108.7(9) . . ?
H10R C108 H10S 108.3 . . ?
C109 C108 H10R 109.9 . . ?
C109 C108 H10S 109.9 . . ?
C108 C109 C109 107.1(9) . 2_657 ?
C108 C109 H10U 110.3 . . ?
C108 C109 H10T 110.3 . . ?
C109 C109 H10U 110.3 2_657 . ?
C109 C109 H10T 110.3 2_657 . ?
H10U C109 H10T 108.6 . . ?
H20A C201 H20B 109.5 . . ?
H20A C201 H20C 109.5 . . ?
H20B C201 H20C 109.5 . . ?
C202 C201 H20A 109.5 . . ?
C202 C201 H20B 109.5 . . ?
C202 C201 H20C 109.5 . . ?
C201 C202 H20D 110.1 . . ?
C201 C202 H20E 110.1 . . ?
H20D C202 H20E 108.4 . . ?
C203 C202 C201 108.0(10) . . ?
C203 C202 H20D 110.1 . . ?
C203 C202 H20E 110.1 . . ?
C202 C203 H20F 109.8 . . ?
C202 C203 H20G 109.8 . . ?
H20F C203 H20G 108.3 . . ?
C204 C203 C202 109.2(10) . . ?
C204 C203 H20F 109.8 . . ?
C204 C203 H20G 109.8 . . ?
C203 C204 H20H 109.9 . . ?
C203 C204 H20I 109.9 . . ?
C203 C204 C205 109.1(10) . . ?
H20H C204 H20I 108.3 . . ?
C205 C204 H20H 109.9 . . ?
C205 C204 H20I 109.9 . . ?
C204 C205 H20J 109.9 . . ?
C204 C205 H20K 109.9 . . ?
C204 C205 C206 108.9(10) . . ?
H20J C205 H20K 108.3 . . ?
C206 C205 H20J 109.9 . . ?
C206 C205 H20K 109.9 . . ?
C205 C206 H20L 109.5 . . ?
C205 C206 H20M 109.5 . . ?
C205 C206 H20N 109.5 . . ?
H20L C206 H20M 109.5 . . ?
H20L C206 H20N 109.5 . . ?
H20M C206 H20N 109.5 . . ?
H20O C207 H20P 109.5 . . ?
H20O C207 H20Q 109.5 . . ?
H20P C207 H20Q 109.5 . . ?
C208 C207 H20O 109.5 . . ?
C208 C207 H20P 109.5 . . ?
C208 C207 H20Q 109.5 . . ?
C207 C208 H20R 109.9 . . ?
C207 C208 H20S 109.9 . . ?
C207 C208 C209 108.8(10) . . ?
H20R C208 H20S 108.3 . . ?
C209 C208 H20R 109.9 . . ?
C209 C208 H20S 109.9 . . ?
C208 C209 H20T 110.1 . . ?
C208 C209 H20U 110.1 . . ?
C209 C209 H20T 110.1 2_657 . ?
C209 C209 H20U 110.1 2_657 . ?
H20T C209 H20U 108.4 . . ?

loop_
_geom_bond_atom_site_label_1
_geom_bond_atom_site_label_2
_geom_bond_distance
_geom_bond_site_symmetry_2
_geom_bond_publ_flag
Rh1 P20 2.3491(10) . ?
Rh1 P40 2.3362(10) . ?
Rh1 C4 1.990(4) . ?
Rh1 C15 2.001(4) . ?
Rh1 Cl1 2.4028(16) . ?
Rh1 O1 2.2053(10) . ?
P20 C21 1.812(4) . ?
P20 C27 1.821(4) . ?
P20 C33 1.847(4) . ?
P40 C41 1.816(4) . ?
P40 C47 1.827(4) . ?
P40 C53 1.847(4) . ?
O66 C63 1.374(5) . ?
O66 C67 1.438(5) . ?
O76 C73 1.367(5) . ?
O76 Ag1 2.484(3) . ?
O76 C77 1.444(5) . ?
O76 C77A 1.456(9) . ?
O86 C83 1.385(5) . ?
O86 C87 1.444(5) . ?
O96 C93 1.384(5) . ?
O96 Ag1 2.578(3) . ?
O96 C97 1.456(5) . ?
O96 C97A 1.448(9) . ?
C4 C5 1.384(5) . ?
C4 C9 1.394(5) . ?
C5 H5 0.9500 . ?
C5 C6 1.383(6) . ?
C6 H6 0.9500 . ?
C6 C7 1.383(7) . ?
C7 H7 0.9500 . ?
C7 C8 1.386(6) . ?
C8 H8 0.9500 . ?
C8 C9 1.397(6) . ?
C9 C10 1.466(5) . ?
C10 C11 1.382(6) . ?
C10 C15 1.405(6) . ?
C11 H11 0.9500 . ?
C11 C12 1.390(7) . ?
C12 H12 0.9500 . ?
C12 C13 1.366(8) . ?
C13 H13 0.9500 . ?
C13 C14 1.401(7) . ?
C14 H14 0.9500 . ?
C14 C15 1.384(5) . ?
C21 C22 1.386(5) . ?
C21 C26 1.400(6) . ?
C22 H22 0.9500 . ?
C22 C23 1.401(6) . ?
C23 H23 0.9500 . ?
C23 C24 1.357(7) . ?
C24 H24 0.9500 . ?
C24 C25 1.388(7) . ?
C25 H25 0.9500 . ?
C25 C26 1.369(7) . ?
C26 H26 0.9500 . ?
C27 C28 1.386(6) . ?
C27 C32 1.399(5) . ?
C28 H28 0.9500 . ?
C28 C29 1.387(6) . ?
C29 H29 0.9500 . ?
C29 C30 1.388(7) . ?
C30 H30 0.9500 . ?
C30 C31 1.364(7) . ?
C31 H31 0.9500 . ?
C31 C32 1.387(6) . ?
C32 H32 0.9500 . ?
C33 H33A 0.9900 . ?
C33 H33B 0.9900 . ?
C33 C60 1.501(5) . ?
C41 C42 1.383(6) . ?
C41 C46 1.379(6) . ?
C42 H42 0.9500 . ?
C42 C43 1.380(6) . ?
C43 H43 0.9500 . ?
C43 C44 1.381(8) . ?
C44 H44 0.9500 . ?
C44 C45 1.368(8) . ?
C45 H45 0.9500 . ?
C45 C46 1.385(6) . ?
C46 H46 0.9500 . ?
C47 C48 1.392(6) . ?
C47 C52 1.374(6) . ?
C48 H48 0.9500 . ?
C48 C49 1.385(7) . ?
C49 H49 0.9500 . ?
C49 C50 1.368(7) . ?
C50 H50 0.9500 . ?
C50 C51 1.380(7) . ?
C51 H51 0.9500 . ?
C51 C52 1.384(6) . ?
C52 H52 0.9500 . ?
C53 H53A 0.9900 . ?
C53 H53B 0.9900 . ?
C53 C80 1.502(5) . ?
C60 C61 1.394(6) . ?
C60 C65 1.394(5) . ?
C61 H61 0.9500 . ?
C61 C62 1.381(5) . ?
C62 C63 1.406(5) . ?
C62 C906 1.533(6) . ?
C63 C64 1.389(6) . ?
C64 C65 1.385(6) . ?
C64 C607 1.527(5) . ?
C65 H65 0.9500 . ?
C67 H67A 0.9900 . ?
C67 H67B 0.9900 . ?
C67 C68 1.493(6) . ?
C68 H68A 0.9900 . ?
C68 H68B 0.9900 . ?
C68 C69 1.526(7) . ?
C69 H69A 0.9800 . ?
C69 H69B 0.9800 . ?
C69 H69C 0.9800 . ?
C70 H70 0.9500 . ?
C70 C71 1.385(8) . ?
C70 C75 1.369(8) . ?
C71 H71 0.9500 . ?
C71 C72 1.390(7) . ?
C72 C73 1.395(6) . ?
C72 C607 1.508(7) . ?
C73 C74 1.398(6) . ?
C74 C75 1.402(7) . ?
C74 C708 1.504(6) . ?
C75 H75 0.9500 . ?
C80 C81 1.391(5) . ?
C80 C85 1.389(6) . ?
C81 H81 0.9500 . ?
C81 C82 1.392(5) . ?
C82 C83 1.394(6) . ?
C82 C708 1.521(5) . ?
C83 C84 1.409(6) . ?
C84 C85 1.393(5) . ?
C84 C809 1.511(6) . ?
C85 H85 0.9500 . ?
C87 H87A 0.9900 . ?
C87 H87B 0.9900 . ?
C87 C88 1.508(6) . ?
C88 H88A 0.9900 . ?
C88 H88B 0.9900 . ?
C88 C89 1.507(7) . ?
C89 H89A 0.9800 . ?
C89 H89B 0.9800 . ?
C89 H89C 0.9800 . ?
C90 H90 0.9500 . ?
C90 C91 1.390(6) . ?
C90 C95 1.384(6) . ?
C91 H91 0.9500 . ?
C91 C92 1.398(6) . ?
C92 C93 1.389(6) . ?
C92 C809 1.521(6) . ?
C93 C94 1.401(5) . ?
C94 C95 1.388(6) . ?
C94 C906 1.509(6) . ?
C95 H95 0.9500 . ?
C607 H60A 0.9900 . ?
C607 H60B 0.9900 . ?
C708 H70A 0.9900 . ?
C708 H70B 0.9900 . ?
C809 H80A 0.9900 . ?
C809 H80B 0.9900 . ?
C906 H90A 0.9900 . ?
C906 H90B 0.9900 . ?
Ag1 Cl1 2.4899(18) . ?
C77 H77A 0.9900 . ?
C77 H77B 0.9900 . ?
C77 C78 1.501(6) . ?
C78 H78A 0.9900 . ?
C78 H78B 0.9900 . ?
C78 C79 1.514(6) . ?
C79 H79A 0.9800 . ?
C79 H79B 0.9800 . ?
C79 H79C 0.9800 . ?
C97 H97A 0.9900 . ?
C97 H97B 0.9900 . ?
C97 C98 1.510(6) . ?
C98 H98A 0.9900 . ?
C98 H98B 0.9900 . ?
C98 C99 1.506(6) . ?
C99 H99A 0.9800 . ?
C99 H99B 0.9800 . ?
C99 H99C 0.9800 . ?
O1 H1A 0.9173 . ?
O1 H1B 0.9177 . ?
C77A H77C 0.9900 . ?
C77A H77D 0.9900 . ?
C77A C78A 1.507(9) . ?
C78A H78C 0.9900 . ?
C78A H78D 0.9900 . ?
C78A C79A 1.507(9) . ?
C79A H79D 0.9800 . ?
C79A H79E 0.9800 . ?
C79A H79F 0.9800 . ?
C97A H97C 0.9900 . ?
C97A H97D 0.9900 . ?
C97A C98A 1.508(9) . ?
C98A H98C 0.9900 . ?
C98A H98D 0.9900 . ?
C98A C99A 1.509(9) . ?
C99A H99D 0.9800 . ?
C99A H99E 0.9800 . ?
C99A H99F 0.9800 . ?
Al40 O401 1.709(3) . ?
Al40 O406 1.714(4) . ?
Al40 O411 1.715(4) . ?
Al40 O416 1.701(4) . ?
F1 C403 1.312(7) . ?
F2 C403 1.343(8) . ?
F3 C403 1.326(7) . ?
F4 C404 1.332(7) . ?
F5 C404 1.329(6) . ?
F6 C404 1.300(8) . ?
F7 C405 1.302(6) . ?
F8 C405 1.320(6) . ?
F9 C405 1.352(7) . ?
O401 C402 1.342(5) . ?
O406 C407 1.352(6) . ?
O411 C412 1.349(6) . ?
O416 C417 1.353(5) . ?
C402 C403 1.526(8) . ?
C402 C404 1.549(7) . ?
C402 C405 1.557(7) . ?
C407 C408 1.525(7) . ?
C407 C409 1.525(7) . ?
C407 C410 1.571(8) . ?
C407 C508 1.526(8) . ?
C407 C509 1.581(8) . ?
C407 C510 1.503(8) . ?
C412 C413 1.551(7) . ?
C412 C414 1.574(8) . ?
C412 C415 1.545(8) . ?
C412 C513 1.563(8) . ?
C412 C514 1.539(8) . ?
C412 C515 1.557(8) . ?
C417 C418 1.533(6) . ?
C417 C419 1.566(6) . ?
C417 C420 1.509(6) . ?
C417 C518 1.548(7) . ?
C417 C519 1.511(7) . ?
C417 C520 1.548(7) . ?
F10 C408 1.305(7) . ?
F11 C408 1.309(7) . ?
F12 C408 1.319(7) . ?
F13 C409 1.302(7) . ?
F14 C409 1.297(7) . ?
F15 C409 1.297(7) . ?
F16 C410 1.313(7) . ?
F17 C410 1.309(7) . ?
F18 C410 1.306(7) . ?
F19 C413 1.324(6) . ?
F20 C413 1.326(6) . ?
F21 C413 1.335(6) . ?
F22 C414 1.331(7) . ?
F23 C414 1.339(7) . ?
F24 C414 1.353(7) . ?
F25 C415 1.360(7) . ?
F26 C415 1.346(7) . ?
F27 C415 1.334(7) . ?
F28 C418 1.334(6) . ?
F29 C418 1.334(6) . ?
F30 C418 1.326(6) . ?
F31 C419 1.325(6) . ?
F32 C419 1.315(6) . ?
F33 C419 1.329(6) . ?
F34 C420 1.324(6) . ?
F35 C420 1.344(6) . ?
F36 C420 1.318(6) . ?
F10A C508 1.305(7) . ?
F11A C508 1.297(7) . ?
F12A C508 1.326(8) . ?
F13A C509 1.285(8) . ?
F14A C509 1.302(8) . ?
F15A C509 1.271(7) . ?
F16A C510 1.326(8) . ?
F17A C510 1.330(8) . ?
F18A C510 1.314(8) . ?
F19A C513 1.325(7) . ?
F20A C513 1.334(7) . ?
F21A C513 1.326(7) . ?
F22A C514 1.347(7) . ?
F23A C514 1.343(7) . ?
F24A C514 1.341(7) . ?
F25A C515 1.332(7) . ?
F26A C515 1.333(7) . ?
F27A C515 1.363(7) . ?
F28A C518 1.339(7) . ?
F29A C518 1.330(7) . ?
F30A C518 1.322(7) . ?
F31A C519 1.335(7) . ?
F32A C519 1.331(7) . ?
F33A C519 1.332(7) . ?
F34A C520 1.315(7) . ?
F35A C520 1.320(7) . ?
F36A C520 1.330(7) . ?
C101 H10A 0.9800 . ?
C101 H10B 0.9800 . ?
C101 H10C 0.9800 . ?
C101 C102 1.530(9) . ?
C102 H10D 0.9900 . ?
C102 H10E 0.9900 . ?
C102 C103 1.496(9) . ?
C103 H10F 0.9900 . ?
C103 H10G 0.9900 . ?
C103 C104 1.493(9) . ?
C104 H10H 0.9900 . ?
C104 H10I 0.9900 . ?
C104 C105 1.499(9) . ?
C105 H10J 0.9900 . ?
C105 H10K 0.9900 . ?
C105 C106 1.474(9) . ?
C106 H10L 0.9800 . ?
C106 H10N 0.9800 . ?
C106 H10M 0.9800 . ?
C107 H10O 0.9800 . ?
C107 H10P 0.9800 . ?
C107 H10Q 0.9800 . ?
C107 C108 1.494(9) . ?
C108 H10R 0.9900 . ?
C108 H10S 0.9900 . ?
C108 C109 1.498(9) . ?
C109 C109 1.517(10) 2_657 ?
C109 H10U 0.9900 . ?
C109 H10T 0.9900 . ?
C201 H20A 0.9800 . ?
C201 H20B 0.9800 . ?
C201 H20C 0.9800 . ?
C201 C202 1.511(10) . ?
C202 H20D 0.9900 . ?
C202 H20E 0.9900 . ?
C202 C203 1.501(10) . ?
C203 H20F 0.9900 . ?
C203 H20G 0.9900 . ?
C203 C204 1.496(10) . ?
C204 H20H 0.9900 . ?
C204 H20I 0.9900 . ?
C204 C205 1.500(10) . ?
C205 H20J 0.9900 . ?
C205 H20K 0.9900 . ?
C205 C206 1.502(10) . ?
C206 H20L 0.9800 . ?
C206 H20M 0.9800 . ?
C206 H20N 0.9800 . ?
C207 H20O 0.9800 . ?
C207 H20P 0.9800 . ?
C207 H20Q 0.9800 . ?
C207 C208 1.500(10) . ?
C208 H20R 0.9900 . ?
C208 H20S 0.9900 . ?
C208 C209 1.501(10) . ?
C209 C209 1.507(10) 2_657 ?
C209 H20T 0.9900 . ?
C209 H20U 0.9900 . ?

loop_
_geom_torsion_atom_site_label_1
_geom_torsion_atom_site_label_2
_geom_torsion_atom_site_label_3
_geom_torsion_atom_site_label_4
_geom_torsion
_geom_torsion_site_symmetry_1
_geom_torsion_site_symmetry_2
_geom_torsion_site_symmetry_3
_geom_torsion_site_symmetry_4
_geom_torsion_publ_flag
Rh1 P20 C21 C22 -13.9(4) . . . . ?
Rh1 P20 C21 C26 168.9(3) . . . . ?
Rh1 P20 C27 C28 90.6(3) . . . . ?
Rh1 P20 C27 C32 -82.9(3) . . . . ?
Rh1 P20 C33 C60 46.3(4) . . . . ?
Rh1 P40 C41 C42 7.5(4) . . . . ?
Rh1 P40 C41 C46 -174.8(3) . . . . ?
Rh1 P40 C47 C48 85.0(3) . . . . ?
Rh1 P40 C47 C52 -92.3(3) . . . . ?
Rh1 P40 C53 C80 -50.7(4) . . . . ?
Rh1 C4 C5 C6 177.4(3) . . . . ?
Rh1 C4 C9 C8 -177.3(3) . . . . ?
Rh1 C4 C9 C10 0.7(4) . . . . ?
P20 C21 C22 C23 -178.5(3) . . . . ?
P20 C21 C26 C25 178.3(4) . . . . ?
P20 C27 C28 C29 -174.3(3) . . . . ?
P20 C27 C32 C31 173.3(3) . . . . ?
P20 C33 C60 C61 55.3(5) . . . . ?
P20 C33 C60 C65 -127.1(4) . . . . ?
P40 C41 C42 C43 177.6(4) . . . . ?
P40 C41 C46 C45 -178.1(4) . . . . ?
P40 C47 C48 C49 -176.6(4) . . . . ?
P40 C47 C52 C51 178.5(3) . . . . ?
P40 C53 C80 C81 130.7(3) . . . . ?
P40 C53 C80 C85 -51.8(5) . . . . ?
O66 C63 C64 C65 174.0(3) . . . . ?
O66 C63 C64 C607 -4.7(6) . . . . ?
O66 C67 C68 C69 -179.0(5) . . . . ?
O76 C73 C74 C75 -178.3(3) . . . . ?
O76 C73 C74 C708 -2.7(5) . . . . ?
O76 C77 C78 C79 174.9(6) . . . . ?
O76 C77A C78A C79A 167(3) . . . . ?
O86 C83 C84 C85 172.4(3) . . . . ?
O86 C83 C84 C809 -9.2(5) . . . . ?
O86 C87 C88 C89 -177.7(4) . . . . ?
O96 C93 C94 C95 178.2(4) . . . . ?
O96 C93 C94 C906 -4.5(6) . . . . ?
O96 C97 C98 C99 175.6(6) . . . . ?
O96 C97A C98A C99A 172(3) . . . . ?
C4 C5 C6 C7 0.1(7) . . . . ?
C4 C9 C10 C11 178.6(4) . . . . ?
C4 C9 C10 C15 -1.9(5) . . . . ?
C5 C4 C9 C8 1.7(6) . . . . ?
C5 C4 C9 C10 179.6(4) . . . . ?
C5 C6 C7 C8 1.1(7) . . . . ?
C6 C7 C8 C9 -0.9(7) . . . . ?
C7 C8 C9 C4 -0.5(6) . . . . ?
C7 C8 C9 C10 -178.1(4) . . . . ?
C8 C9 C10 C11 -3.6(7) . . . . ?
C8 C9 C10 C15 175.8(4) . . . . ?
C9 C4 C5 C6 -1.5(6) . . . . ?
C9 C10 C11 C12 -179.4(4) . . . . ?
C9 C10 C15 Rh1 2.3(4) . . . . ?
C9 C10 C15 C14 178.7(3) . . . . ?
C10 C11 C12 C13 -0.1(7) . . . . ?
C11 C10 C15 Rh1 -178.2(3) . . . . ?
C11 C10 C15 C14 -1.8(6) . . . . ?
C11 C12 C13 C14 -0.3(8) . . . . ?
C12 C13 C14 C15 -0.3(7) . . . . ?
C13 C14 C15 Rh1 177.4(3) . . . . ?
C13 C14 C15 C10 1.4(6) . . . . ?
C15 C10 C11 C12 1.1(6) . . . . ?
C21 P20 C27 C28 -147.8(3) . . . . ?
C21 P20 C27 C32 38.6(4) . . . . ?
C21 P20 C33 C60 -79.0(4) . . . . ?
C21 C22 C23 C24 1.0(7) . . . . ?
C22 C21 C26 C25 1.0(7) . . . . ?
C22 C23 C24 C25 -0.6(7) . . . . ?
C23 C24 C25 C26 0.4(8) . . . . ?
C24 C25 C26 C21 -0.6(8) . . . . ?
C26 C21 C22 C23 -1.2(6) . . . . ?
C27 P20 C21 C22 -137.7(3) . . . . ?
C27 P20 C21 C26 45.0(4) . . . . ?
C27 P20 C33 C60 173.6(3) . . . . ?
C27 C28 C29 C30 1.3(7) . . . . ?
C28 C27 C32 C31 -0.5(6) . . . . ?
C28 C29 C30 C31 -0.6(7) . . . . ?
C29 C30 C31 C32 -0.6(7) . . . . ?
C30 C31 C32 C27 1.1(7) . . . . ?
C32 C27 C28 C29 -0.7(6) . . . . ?
C33 P20 C21 C22 117.5(3) . . . . ?
C33 P20 C21 C26 -59.8(4) . . . . ?
C33 P20 C27 C28 -40.6(4) . . . . ?
C33 P20 C27 C32 145.9(3) . . . . ?
C33 C60 C61 C62 176.1(4) . . . . ?
C33 C60 C65 C64 -173.4(4) . . . . ?
C41 P40 C47 C48 -37.8(4) . . . . ?
C41 P40 C47 C52 144.9(3) . . . . ?
C41 P40 C53 C80 74.3(3) . . . . ?
C41 C42 C43 C44 0.2(7) . . . . ?
C42 C41 C46 C45 -0.4(7) . . . . ?
C42 C43 C44 C45 0.1(8) . . . . ?
C43 C44 C45 C46 -0.7(9) . . . . ?
C44 C45 C46 C41 0.8(8) . . . . ?
C46 C41 C42 C43 -0.1(7) . . . . ?
C47 P40 C41 C42 133.6(3) . . . . ?
C47 P40 C41 C46 -48.7(4) . . . . ?
C47 P40 C53 C80 -179.6(3) . . . . ?
C47 C48 C49 C50 -2.0(7) . . . . ?
C48 C47 C52 C51 1.2(6) . . . . ?
C48 C49 C50 C51 1.2(8) . . . . ?
C49 C50 C51 C52 0.8(7) . . . . ?
C50 C51 C52 C47 -2.1(7) . . . . ?
C52 C47 C48 C49 0.8(6) . . . . ?
C53 P40 C41 C42 -121.6(3) . . . . ?
C53 P40 C41 C46 56.0(4) . . . . ?
C53 P40 C47 C48 -145.0(3) . . . . ?
C53 P40 C47 C52 37.7(4) . . . . ?
C53 C80 C81 C82 173.3(4) . . . . ?
C53 C80 C85 C84 -176.3(3) . . . . ?
C60 C61 C62 C63 -4.1(6) . . . . ?
C60 C61 C62 C906 173.7(4) . . . . ?
C61 C60 C65 C64 4.3(6) . . . . ?
C61 C62 C63 O66 -171.3(3) . . . . ?
C61 C62 C63 C64 7.1(6) . . . . ?
C61 C62 C906 C94 -65.7(5) . . . . ?
C62 C63 C64 C65 -4.4(6) . . . . ?
C62 C63 C64 C607 176.9(4) . . . . ?
C63 O66 C67 C68 163.8(4) . . . . ?
C63 C62 C906 C94 112.0(4) . . . . ?
C63 C64 C65 C60 -1.4(6) . . . . ?
C63 C64 C607 C72 -113.0(5) . . . . ?
C65 C60 C61 C62 -1.5(6) . . . . ?
C65 C64 C607 C72 68.3(5) . . . . ?
C67 O66 C63 C62 92.3(4) . . . . ?
C67 O66 C63 C64 -86.0(5) . . . . ?
C70 C71 C72 C73 -2.5(6) . . . . ?
C70 C71 C72 C607 171.9(4) . . . . ?
C71 C70 C75 C74 3.0(7) . . . . ?
C71 C72 C73 O76 179.6(3) . . . . ?
C71 C72 C73 C74 5.4(6) . . . . ?
C71 C72 C607 C64 -101.6(5) . . . . ?
C72 C73 C74 C75 -4.0(6) . . . . ?
C72 C73 C74 C708 171.6(3) . . . . ?
C73 O76 C77 C78 85.5(6) . . . . ?
C73 O76 C77A C78A 169(3) . . . . ?
C73 C72 C607 C64 72.6(5) . . . . ?
C73 C74 C75 C70 -0.3(6) . . . . ?
C73 C74 C708 C82 -77.8(5) . . . . ?
C75 C70 C71 C72 -1.5(7) . . . . ?
C75 C74 C708 C82 97.5(4) . . . . ?
C80 C81 C82 C83 1.2(6) . . . . ?
C80 C81 C82 C708 -178.5(3) . . . . ?
C81 C80 C85 C84 1.2(6) . . . . ?
C81 C82 C83 O86 -175.3(3) . . . . ?
C81 C82 C83 C84 5.0(6) . . . . ?
C81 C82 C708 C74 -63.2(5) . . . . ?
C82 C83 C84 C85 -7.9(5) . . . . ?
C82 C83 C84 C809 170.5(4) . . . . ?
C83 O86 C87 C88 166.8(4) . . . . ?
C83 C82 C708 C74 117.2(4) . . . . ?
C83 C84 C85 C80 4.7(5) . . . . ?
C83 C84 C809 C92 -109.2(4) . . . . ?
C85 C80 C81 C82 -4.2(6) . . . . ?
C85 C84 C809 C92 69.2(5) . . . . ?
C87 O86 C83 C82 99.6(4) . . . . ?
C87 O86 C83 C84 -80.7(4) . . . . ?
C90 C91 C92 C93 -1.9(6) . . . . ?
C90 C91 C92 C809 174.8(4) . . . . ?
C91 C90 C95 C94 2.6(7) . . . . ?
C91 C92 C93 O96 -177.9(4) . . . . ?
C91 C92 C93 C94 6.1(6) . . . . ?
C91 C92 C809 C84 -101.8(4) . . . . ?
C92 C93 C94 C95 -5.7(6) . . . . ?
C92 C93 C94 C906 171.6(4) . . . . ?
C93 O96 C97 C98 174.1(4) . . . . ?
C93 O96 C97A C98A 100(2) . . . . ?
C93 C92 C809 C84 74.8(5) . . . . ?
C93 C94 C95 C90 1.3(6) . . . . ?
C93 C94 C906 C62 -78.1(5) . . . . ?
C95 C90 C91 C92 -2.3(7) . . . . ?
C95 C94 C906 C62 99.2(4) . . . . ?
C607 C64 C65 C60 177.3(4) . . . . ?
C607 C72 C73 O76 5.1(5) . . . . ?
C607 C72 C73 C74 -169.2(4) . . . . ?
C708 C74 C75 C70 -175.8(4) . . . . ?
C708 C82 C83 O86 4.3(6) . . . . ?
C708 C82 C83 C84 -175.4(3) . . . . ?
C809 C84 C85 C80 -173.8(3) . . . . ?
C809 C92 C93 O96 5.4(6) . . . . ?
C809 C92 C93 C94 -170.6(4) . . . . ?
C906 C62 C63 O66 11.0(6) . . . . ?
C906 C62 C63 C64 -170.7(4) . . . . ?
C906 C94 C95 C90 -176.0(4) . . . . ?
Ag1 O76 C73 C72 -88.1(3) . . . . ?
Ag1 O76 C73 C74 86.4(3) . . . . ?
Ag1 O76 C77 C78 -124.1(6) . . . . ?
Ag1 O96 C93 C92 -89.1(4) . . . . ?
Ag1 O96 C93 C94 87.1(3) . . . . ?
Ag1 O96 C97 C98 -9.9(12) . . . . ?
C77 O76 C73 C72 77.2(5) . . . . ?
C77 O76 C73 C74 -108.3(4) . . . . ?
C97 O96 C93 C92 89.5(5) . . . . ?
C97 O96 C93 C94 -94.2(5) . . . . ?
C77A O76 C73 C72 100.7(17) . . . . ?
C77A O76 C73 C74 -84.7(17) . . . . ?
C97A O96 C93 C92 65.4(14) . . . . ?
C97A O96 C93 C94 -118.3(13) . . . . ?
Al40 O401 C402 C403 47.6(9) . . . . ?
Al40 O401 C402 C404 -74.3(8) . . . . ?
Al40 O401 C402 C405 166.7(6) . . . . ?
Al40 O406 C407 C408 -147.4(7) . . . . ?
Al40 O406 C407 C409 -22.2(9) . . . . ?
Al40 O406 C407 C410 95.4(8) . . . . ?
Al40 O406 C407 C508 177.7(7) . . . . ?
Al40 O406 C407 C509 -67.8(8) . . . . ?
Al40 O406 C407 C510 50.0(9) . . . . ?
Al40 O411 C412 C413 -18.8(8) . . . . ?
Al40 O411 C412 C414 99.2(7) . . . . ?
Al40 O411 C412 C415 -142.0(6) . . . . ?
Al40 O411 C412 C513 -47.9(8) . . . . ?
Al40 O411 C412 C514 72.9(8) . . . . ?
Al40 O411 C412 C515 -165.5(6) . . . . ?
Al40 O416 C417 C418 59.4(8) . . . . ?
Al40 O416 C417 C419 175.2(6) . . . . ?
Al40 O416 C417 C420 -65.8(7) . . . . ?
Al40 O416 C417 C518 31.4(8) . . . . ?
Al40 O416 C417 C519 153.7(7) . . . . ?
Al40 O416 C417 C520 -84.2(7) . . . . ?
O401 Al40 O406 C407 -153.1(7) . . . . ?
O401 Al40 O411 C412 -37.1(7) . . . . ?
O401 Al40 O416 C417 -83.0(7) . . . . ?
O401 C402 C403 F1 -44.8(6) . . . . ?
O401 C402 C403 F2 72.0(6) . . . . ?
O401 C402 C403 F3 -169.3(5) . . . . ?
O401 C402 C404 F4 78.1(6) . . . . ?
O401 C402 C404 F5 -162.3(5) . . . . ?
O401 C402 C404 F6 -41.0(6) . . . . ?
O401 C402 C405 F7 -45.4(6) . . . . ?
O401 C402 C405 F8 -168.7(4) . . . . ?
O401 C402 C405 F9 72.6(5) . . . . ?
O406 Al40 O401 C402 44.0(8) . . . . ?
O406 Al40 O411 C412 82.3(7) . . . . ?
O406 Al40 O416 C417 156.9(6) . . . . ?
O406 C407 C408 F10 -42.2(7) . . . . ?
O406 C407 C408 F11 -165.1(6) . . . . ?
O406 C407 C408 F12 76.7(6) . . . . ?
O406 C407 C409 F13 -165.3(6) . . . . ?
O406 C407 C409 F14 -44.1(7) . . . . ?
O406 C407 C409 F15 74.5(7) . . . . ?
O406 C407 C410 F16 -44.0(6) . . . . ?
O406 C407 C410 F17 -165.0(5) . . . . ?
O406 C407 C410 F18 74.7(6) . . . . ?
O406 C407 C508 F10A -77.5(8) . . . . ?
O406 C407 C508 F11A 159.7(9) . . . . ?
O406 C407 C508 F12A 39.8(9) . . . . ?
O406 C407 C509 F13A -72.4(8) . . . . ?
O406 C407 C509 F14A 44.3(8) . . . . ?
O406 C407 C509 F15A 164.5(8) . . . . ?
O406 C407 C510 F16A -67.3(9) . . . . ?
O406 C407 C510 F17A 174.9(8) . . . . ?
O406 C407 C510 F18A 53.9(10) . . . . ?
O411 Al40 O401 C402 166.7(7) . . . . ?
O411 Al40 O406 C407 89.2(8) . . . . ?
O411 Al40 O416 C417 33.9(7) . . . . ?
O411 C412 C413 F19 -161.3(6) . . . . ?
O411 C412 C413 F20 79.3(5) . . . . ?
O411 C412 C413 F21 -41.6(6) . . . . ?
O411 C412 C414 F22 75.4(6) . . . . ?
O411 C412 C414 F23 -48.2(6) . . . . ?
O411 C412 C414 F24 -164.9(5) . . . . ?
O411 C412 C415 F25 -46.5(6) . . . . ?
O411 C412 C415 F26 -163.3(5) . . . . ?
O411 C412 C415 F27 75.0(6) . . . . ?
O411 C412 C513 F19A 172.2(8) . . . . ?
O411 C412 C513 F20A 52.6(8) . . . . ?
O411 C412 C513 F21A -67.8(8) . . . . ?
O411 C412 C514 F22A 43.1(8) . . . . ?
O411 C412 C514 F23A -76.5(8) . . . . ?
O411 C412 C514 F24A 163.4(8) . . . . ?
O411 C412 C515 F25A -73.9(7) . . . . ?
O411 C412 C515 F26A 163.8(8) . . . . ?
O411 C412 C515 F27A 45.2(8) . . . . ?
O416 Al40 O401 C402 -75.5(7) . . . . ?
O416 Al40 O406 C407 -30.0(8) . . . . ?
O416 Al40 O411 C412 -158.6(6) . . . . ?
O416 C417 C418 F28 -44.6(5) . . . . ?
O416 C417 C418 F29 -163.0(5) . . . . ?
O416 C417 C418 F30 76.5(5) . . . . ?
O416 C417 C419 F31 -165.7(5) . . . . ?
O416 C417 C419 F32 74.3(5) . . . . ?
O416 C417 C419 F33 -44.3(5) . . . . ?
O416 C417 C420 F34 -37.4(6) . . . . ?
O416 C417 C420 F35 -156.8(4) . . . . ?
O416 C417 C420 F36 83.7(5) . . . . ?
O416 C417 C518 F28A -80.5(8) . . . . ?
O416 C417 C518 F29A 160.0(9) . . . . ?
O416 C417 C518 F30A 39.9(9) . . . . ?
O416 C417 C519 F31A 160.8(9) . . . . ?
O416 C417 C519 F32A 40.5(9) . . . . ?
O416 C417 C519 F33A -79.4(9) . . . . ?
O416 C417 C520 F34A -76.1(7) . . . . ?
O416 C417 C520 F35A 162.6(8) . . . . ?
O416 C417 C520 F36A 42.8(8) . . . . ?
C403 C402 C404 F4 -46.1(7) . . . . ?
C403 C402 C404 F5 73.6(6) . . . . ?
C403 C402 C404 F6 -165.1(5) . . . . ?
C403 C402 C405 F7 76.4(5) . . . . ?
C403 C402 C405 F8 -46.9(6) . . . . ?
C403 C402 C405 F9 -165.7(4) . . . . ?
C404 C402 C403 F1 78.1(6) . . . . ?
C404 C402 C403 F2 -165.1(5) . . . . ?
C404 C402 C403 F3 -46.4(7) . . . . ?
C404 C402 C405 F7 -165.1(5) . . . . ?
C404 C402 C405 F8 71.6(6) . . . . ?
C404 C402 C405 F9 -47.2(6) . . . . ?
C405 C402 C403 F1 -162.9(4) . . . . ?
C405 C402 C403 F2 -46.1(6) . . . . ?
C405 C402 C403 F3 72.6(6) . . . . ?
C405 C402 C404 F4 -164.5(5) . . . . ?
C405 C402 C404 F5 -44.9(6) . . . . ?
C405 C402 C404 F6 76.4(6) . . . . ?
C408 C407 C409 F13 -41.2(7) . . . . ?
C408 C407 C409 F14 80.0(7) . . . . ?
C408 C407 C409 F15 -161.4(6) . . . . ?
C408 C407 C410 F16 -162.1(6) . . . . ?
C408 C407 C410 F17 76.9(6) . . . . ?
C408 C407 C410 F18 -43.4(6) . . . . ?
C409 C407 C408 F10 -167.9(6) . . . . ?
C409 C407 C408 F11 69.1(7) . . . . ?
C409 C407 C408 F12 -49.1(6) . . . . ?
C409 C407 C410 F16 77.0(6) . . . . ?
C409 C407 C410 F17 -44.0(6) . . . . ?
C409 C407 C410 F18 -164.3(5) . . . . ?
C410 C407 C408 F10 73.9(7) . . . . ?
C410 C407 C408 F11 -49.0(7) . . . . ?
C410 C407 C408 F12 -167.2(5) . . . . ?
C410 C407 C409 F13 77.5(6) . . . . ?
C410 C407 C409 F14 -161.2(6) . . . . ?
C410 C407 C409 F15 -42.6(7) . . . . ?
C413 C412 C414 F22 -164.6(5) . . . . ?
C413 C412 C414 F23 71.8(6) . . . . ?
C413 C412 C414 F24 -44.9(6) . . . . ?
C413 C412 C415 F25 -169.4(5) . . . . ?
C413 C412 C415 F26 73.8(6) . . . . ?
C413 C412 C415 F27 -47.9(6) . . . . ?
C414 C412 C413 F19 80.4(6) . . . . ?
C414 C412 C413 F20 -39.0(6) . . . . ?
C414 C412 C413 F21 -160.0(5) . . . . ?
C414 C412 C415 F25 71.8(6) . . . . ?
C414 C412 C415 F26 -45.0(6) . . . . ?
C414 C412 C415 F27 -166.7(5) . . . . ?
C415 C412 C413 F19 -39.3(7) . . . . ?
C415 C412 C413 F20 -158.7(5) . . . . ?
C415 C412 C413 F21 80.4(6) . . . . ?
C415 C412 C414 F22 -43.5(6) . . . . ?
C415 C412 C414 F23 -167.2(5) . . . . ?
C415 C412 C414 F24 76.2(6) . . . . ?
C418 C417 C419 F31 -48.5(6) . . . . ?
C418 C417 C419 F32 -168.4(4) . . . . ?
C418 C417 C419 F33 72.9(5) . . . . ?
C418 C417 C420 F34 -161.3(5) . . . . ?
C418 C417 C420 F35 79.2(5) . . . . ?
C418 C417 C420 F36 -40.2(5) . . . . ?
C419 C417 C418 F28 -158.9(5) . . . . ?
C419 C417 C418 F29 82.7(5) . . . . ?
C419 C417 C418 F30 -37.8(6) . . . . ?
C419 C417 C420 F34 79.1(6) . . . . ?
C419 C417 C420 F35 -40.4(5) . . . . ?
C419 C417 C420 F36 -159.8(4) . . . . ?
C420 C417 C418 F28 80.6(5) . . . . ?
C420 C417 C418 F29 -37.9(6) . . . . ?
C420 C417 C418 F30 -158.3(5) . . . . ?
C420 C417 C419 F31 73.7(5) . . . . ?
C420 C417 C419 F32 -46.3(5) . . . . ?
C420 C417 C419 F33 -164.9(5) . . . . ?
C508 C407 C509 F13A 41.9(9) . . . . ?
C508 C407 C509 F14A 158.6(8) . . . . ?
C508 C407 C509 F15A -81.2(9) . . . . ?
C508 C407 C510 F16A 168.5(9) . . . . ?
C508 C407 C510 F17A 50.7(10) . . . . ?
C508 C407 C510 F18A -70.2(10) . . . . ?
C509 C407 C508 F10A 171.3(8) . . . . ?
C509 C407 C508 F11A 48.5(9) . . . . ?
C509 C407 C508 F12A -71.3(9) . . . . ?
C509 C407 C510 F16A 46.9(10) . . . . ?
C509 C407 C510 F17A -70.9(9) . . . . ?
C509 C407 C510 F18A 168.2(9) . . . . ?
C510 C407 C508 F10A 49.2(9) . . . . ?
C510 C407 C508 F11A -73.6(10) . . . . ?
C510 C407 C508 F12A 166.6(9) . . . . ?
C510 C407 C509 F13A 167.2(8) . . . . ?
C510 C407 C509 F14A -76.2(9) . . . . ?
C510 C407 C509 F15A 44.1(9) . . . . ?
C513 C412 C514 F22A 162.3(8) . . . . ?
C513 C412 C514 F23A 42.8(9) . . . . ?
C513 C412 C514 F24A -77.4(9) . . . . ?
C513 C412 C515 F25A 169.4(7) . . . . ?
C513 C412 C515 F26A 47.0(9) . . . . ?
C513 C412 C515 F27A -71.5(8) . . . . ?
C514 C412 C513 F19A 51.8(9) . . . . ?
C514 C412 C513 F20A -67.8(9) . . . . ?
C514 C412 C513 F21A 171.8(8) . . . . ?
C514 C412 C515 F25A 46.7(8) . . . . ?
C514 C412 C515 F26A -75.7(9) . . . . ?
C514 C412 C515 F27A 165.7(8) . . . . ?
C515 C412 C513 F19A -71.7(9) . . . . ?
C515 C412 C513 F20A 168.8(8) . . . . ?
C515 C412 C513 F21A 48.4(9) . . . . ?
C515 C412 C514 F22A -75.7(9) . . . . ?
C515 C412 C514 F23A 164.7(8) . . . . ?
C515 C412 C514 F24A 44.6(9) . . . . ?
C518 C417 C519 F31A -78.4(10) . . . . ?
C518 C417 C519 F32A 161.3(9) . . . . ?
C518 C417 C519 F33A 41.5(10) . . . . ?
C518 C417 C520 F34A 167.6(7) . . . . ?
C518 C417 C520 F35A 46.4(9) . . . . ?
C518 C417 C520 F36A -73.4(8) . . . . ?
C519 C417 C518 F28A 156.9(8) . . . . ?
C519 C417 C518 F29A 37.4(10) . . . . ?
C519 C417 C518 F30A -82.7(10) . . . . ?
C519 C417 C520 F34A 46.0(8) . . . . ?
C519 C417 C520 F35A -75.2(9) . . . . ?
C519 C417 C520 F36A 165.0(8) . . . . ?
C520 C417 C518 F28A 35.1(9) . . . . ?
C520 C417 C518 F29A -84.3(10) . . . . ?
C520 C417 C518 F30A 155.5(9) . . . . ?
C520 C417 C519 F31A 41.1(10) . . . . ?
C520 C417 C519 F32A -79.2(9) . . . . ?
C520 C417 C519 F33A 160.9(8) . . . . ?
C101 C102 C103 C104 179.98(19) . . . . ?
C102 C103 C104 C105 179.9(3) . . . . ?
C103 C104 C105 C106 -179.9(3) . . . . ?
C107 C108 C109 C109 -179.97(14) . . . 2_657 ?
C201 C202 C203 C204 -179.93(19) . . . . ?
C202 C203 C204 C205 -179.9(3) . . . . ?
C203 C204 C205 C206 179.8(3) . . . . ?
C207 C208 C209 C209 179.98(14) . . . 2_657 ?
